data_4315028
loop_
_publ_author_name
'Stanislav S. Stoyko'
'Peter E. R. Blanchard'
'Arthur Mar'

_publ_contact_author_address
; Department of Chemistry
  University of Alberta
  Edmonton, AB
  Canada  T6G 2G2
;
_publ_contact_author_email arthur.mar@ualberta.ca
_publ_contact_author_fax '(780) 492-8231'
_publ_contact_author_name 'Dr. Arthur Mar'
_publ_contact_author_phone '(780) 492-5592'
_publ_section_title
;
 Ternary Rare-Earth Iron Arsenides RE12Fe57.5As41 (RE = La, Ce)
;
_journal_name_full 'Inorganic Chemistry'
_journal_page_first 2325
_journal_page_last 2333
_journal_paper_doi 10.1021/ic902231b
_journal_volume 49
_journal_year 2010
_chemical_formula_structural 'Ce24 Fe115 As82'
_chemical_formula_sum 'As82 Ce24 Fe115'
_chemical_formula_weight 15929.07
_chemical_name_common 'Cerium iron arsenide (12/57.5/41)'
_chemical_name_systematic 'Cerium iron arsenide (12/57.5/41)'
_space_group_IT_number 59
_symmetry_cell_setting orthorhombic
_symmetry_space_group_name_Hall '-P 2ab 2a'
_symmetry_space_group_name_H-M 'P m m n :2'
_atom_sites_solution_primary direct
_atom_sites_solution_secondary difmap
_audit_creation_date 'August 31, 2009'
_audit_creation_method 'manual editing of .cif file'
_audit_update_record
;
?
2009-08-31 # Formatted by publCIF
;
_cell_angle_alpha 90.00
_cell_angle_beta 90.00
_cell_angle_gamma 90.00
_cell_formula_units_Z 1
_cell_length_a 10.8376(8)
_cell_length_b 25.6389(19)
_cell_length_c 12.4701(9)
_cell_measurement_reflns_used 8116
_cell_measurement_temperature 295(2)
_cell_measurement_theta_max 32.35
_cell_measurement_theta_min 3.27
_cell_volume 3465.0(4)
_computing_cell_refinement 'Bruker SAINT 7.06 (Bruker, 2004)'
_computing_data_collection 'Bruker SMART 5.054 (Bruker, 1999)'
_computing_data_reduction 'Bruker SAINT (Bruker, 2008)'
_computing_molecular_graphics 'DIAMOND (Brandenburg, 2006)'
_computing_publication_material 'WinGX (Farrugia, 1999)'
_computing_structure_refinement 'SHELXL-97 (Sheldrick, 1997)'
_computing_structure_solution 'SHELXS-97 (Sheldrick, 1997)'
_diffrn_ambient_temperature 295(2)
_diffrn_measured_fraction_theta_full 0.970
_diffrn_measured_fraction_theta_max 0.970
_diffrn_measurement_device_type 'Bruker Platform/SMART 1000 CCD'
_diffrn_measurement_method '\w scans'
_diffrn_radiation_monochromator graphite
_diffrn_radiation_source 'fine-focus sealed tube'
_diffrn_radiation_type MoK\a
_diffrn_radiation_wavelength 0.71073
_diffrn_reflns_av_R_equivalents 0.1606
_diffrn_reflns_av_sigmaI/netI 0.0661
_diffrn_reflns_limit_h_max 16
_diffrn_reflns_limit_h_min -16
_diffrn_reflns_limit_k_max 38
_diffrn_reflns_limit_k_min -38
_diffrn_reflns_limit_l_max 18
_diffrn_reflns_limit_l_min -18
_diffrn_reflns_number 63149
_diffrn_reflns_theta_full 33.20
_diffrn_reflns_theta_max 33.20
_diffrn_reflns_theta_min 1.82
_diffrn_standards_number 0
_exptl_absorpt_coefficient_mu 38.724
_exptl_absorpt_correction_T_max 0.4944
_exptl_absorpt_correction_T_min 0.0291
_exptl_absorpt_correction_type analytical
_exptl_absorpt_process_details 'PLATON-ABSTOMPA (Alcock, 1970)'
_exptl_crystal_colour black
_exptl_crystal_density_diffrn 7.634
_exptl_crystal_density_method 'not measured'
_exptl_crystal_description prism
_exptl_crystal_F_000 7088
_exptl_crystal_size_max 0.531
_exptl_crystal_size_mid 0.036
_exptl_crystal_size_min 0.023
_refine_diff_density_max 5.374
_refine_diff_density_min -5.143
_refine_diff_density_rms 0.779
_refine_ls_extinction_method none
_refine_ls_goodness_of_fit_ref 1.030
_refine_ls_matrix_type full
_refine_ls_number_parameters 293
_refine_ls_number_reflns 6865
_refine_ls_number_restraints 0
_refine_ls_restrained_S_all 1.030
_refine_ls_R_factor_all 0.0606
_refine_ls_R_factor_gt 0.0424
_refine_ls_shift/su_max 0.002
_refine_ls_shift/su_mean 0.000
_refine_ls_structure_factor_coef Fsqd
_refine_ls_weighting_details 'calc w=1/[\s^2^(Fo^2^)+(0.0593P)^2^] where P=(Fo^2^+2Fc^2^)/3'
_refine_ls_weighting_scheme calc
_refine_ls_wR_factor_gt 0.1038
_refine_ls_wR_factor_ref 0.1108
_reflns_number_gt 5340
_reflns_number_total 6865
_reflns_threshold_expression I>2\s(I)
_cod_data_source_file ic902231b_si_003.cif
_cod_data_source_block CeFeAs
_cod_original_sg_symbol_H-M 'P m m n'
_cod_database_code 4315028

loop_
_symmetry_equiv_pos_as_xyz
'x, y, z'
'-x+1/2, -y+1/2, z'
'x+1/2, -y, -z'
'-x, y+1/2, -z'
'-x, -y, -z'
'x-1/2, y-1/2, -z'
'-x-1/2, y, z'
'x, -y-1/2, z'

loop_
_atom_site_label
_atom_site_type_symbol
_atom_site_fract_x
_atom_site_fract_y
_atom_site_fract_z
_atom_site_U_iso_or_equiv
_atom_site_adp_type
_atom_site_occupancy
_atom_site_symmetry_multiplicity
_atom_site_calc_flag
_atom_site_refinement_flags
_atom_site_disorder_assembly
_atom_site_disorder_group
Ce1 Ce 0.03718(4) 0.508650(17) 0.24893(3) 0.00974(9) Uani 1 1 d . . .
Ce2 Ce 0.04781(4) 0.166359(16) 0.17310(3) 0.00861(9) Uani 1 1 d . . .
Ce3 Ce 0.53593(6) 0.2500 0.67151(5) 0.00874(12) Uani 1 2 d S . .
Ce4 Ce 0.2500 0.13142(2) 0.68486(5) 0.00783(11) Uani 1 2 d S . .
As1 As 0.01534(7) 0.63799(3) 0.20835(6) 0.00697(14) Uani 1 1 d . . .
As2 As 0.02009(7) 0.06471(3) 0.06607(6) 0.00704(14) Uani 1 1 d . . .
As3 As 0.09336(7) 0.18188(3) 0.51222(6) 0.00714(14) Uani 1 1 d . . .
As4 As 0.09937(7) 0.05186(3) 0.56843(6) 0.00713(14) Uani 1 1 d . . .
As5 As 0.60453(7) 0.09130(3) 0.31312(6) 0.00777(14) Uani 1 1 d . . .
As6 As 0.01939(10) 0.2500 0.00864(9) 0.00761(19) Uani 1 2 d S . .
As7 As 0.60788(10) 0.2500 0.28289(9) 0.0083(2) Uani 1 2 d S . .
As8 As 0.2500 0.02952(4) 0.82609(9) 0.00695(19) Uani 1 2 d S . .
As9 As 0.2500 0.09038(4) 0.28590(9) 0.00740(19) Uani 1 2 d S . .
As10 As 0.2500 0.15529(4) 0.00489(9) 0.00669(19) Uani 1 2 d S . .
As11 As 0.2500 0.53291(4) 0.11494(9) 0.00719(19) Uani 1 2 d S . .
As12 As 0.2500 0.55977(4) 0.37751(9) 0.00794(19) Uani 1 2 d S . .
As13 As 0.2500 0.66095(4) 0.93169(9) 0.0093(2) Uani 1 2 d S . .
As14 As 0.2500 0.68085(4) 0.42790(9) 0.00802(19) Uani 1 2 d S . .
As15 As 0.2500 0.7500 0.18645(12) 0.0076(3) Uani 1 4 d S . .
As16 As 0.2500 0.2500 0.24559(12) 0.0073(3) Uani 1 4 d S . .
As17 As 0.2500 0.2500 0.74885(12) 0.0063(3) Uani 1 4 d S . .
Fe1 Fe 0.06429(10) 0.62231(4) 0.39807(9) 0.00820(19) Uani 1 1 d . . .
Fe2 Fe 0.08157(10) 0.10348(4) 0.41019(9) 0.00778(19) Uani 1 1 d . . .
Fe3 Fe 0.09098(10) 0.53799(4) 0.51645(9) 0.0080(2) Uani 1 1 d . . .
Fe4 Fe 0.12478(10) 0.19928(4) 0.87559(9) 0.00735(19) Uani 1 1 d . . .
Fe5 Fe 0.12474(10) 0.69560(4) 0.07840(9) 0.0080(2) Uani 1 1 d . . .
Fe6 Fe 0.12731(10) 0.60222(4) 0.04845(9) 0.0082(2) Uani 1 1 d . . .
Fe7 Fe 0.59615(10) 0.17728(4) 0.41615(9) 0.0082(2) Uani 1 1 d . . .
Fe8 Fe 0.62399(10) 0.59531(4) 0.09015(9) 0.00718(19) Uani 1 1 d . . .
Fe9 Fe 0.62813(10) 0.00190(4) 0.02742(9) 0.00701(19) Uani 1 1 d . . .
Fe10 Fe 0.7229(7) 0.0706(4) 0.1482(8) 0.0149(14) Uiso 0.25 1 d P . .
Fe11 Fe 0.08217(14) 0.2500 0.37992(12) 0.0078(3) Uani 1 2 d S . .
Fe12 Fe 0.6927(6) 0.2500 0.1049(5) 0.0080(11) Uiso 0.25 2 d SP . .
Fe13 Fe 0.2500 0.02939(6) 0.43561(12) 0.0082(3) Uani 1 2 d S . .
Fe14 Fe 0.2500 0.06811(5) 0.09613(12) 0.0072(3) Uani 1 2 d S . .
Fe15 Fe 0.2500 0.17679(6) 0.37451(12) 0.0077(3) Uani 1 2 d S . .
Fe16 Fe 0.2500 0.51247(6) 0.65463(12) 0.0085(3) Uani 1 2 d S . .
Fe17 Fe 0.2500 0.5714(3) 0.8510(5) 0.0082(12) Uiso 0.50 2 d SP . .
Fe18 Fe 0.2500 0.60664(5) 0.54534(12) 0.0065(3) Uani 1 2 d S . .
Fe19 Fe 0.2500 0.62819(16) 0.2303(3) 0.0133(8) Uiso 0.50 2 d SP . .
Fe20 Fe 0.2500 0.64415(15) 0.2356(3) 0.0100(7) Uiso 0.50 2 d SP . .
Fe21 Fe 0.2500 0.66865(6) 0.73642(13) 0.0088(3) Uani 1 2 d S . .
Fe22 Fe 0.2500 0.7500 0.56205(18) 0.0085(4) Uani 1 4 d S . .
Fe23 Fe 0.2500 0.2500 0.04548(17) 0.0074(4) Uani 1 4 d S . .
Fe24 Fe 0.2500 0.2500 0.55024(17) 0.0076(4) Uani 1 4 d S . .

loop_
_atom_site_aniso_label
_atom_site_aniso_U_11
_atom_site_aniso_U_22
_atom_site_aniso_U_33
_atom_site_aniso_U_23
_atom_site_aniso_U_13
_atom_site_aniso_U_12
Ce1 0.00784(18) 0.01378(19) 0.00760(19) -0.00187(14) 0.00141(14) -0.00228(14)
Ce2 0.00850(18) 0.00807(17) 0.00928(19) -0.00025(13) 0.00194(14) -0.00003(14)
Ce3 0.0072(2) 0.0097(2) 0.0093(3) 0.000 -0.0017(2) 0.000
Ce4 0.0059(2) 0.0091(2) 0.0085(3) 0.00009(19) 0.000 0.000
As1 0.0058(3) 0.0087(3) 0.0064(3) -0.0001(2) -0.0003(3) -0.0004(2)
As2 0.0055(3) 0.0078(3) 0.0078(3) 0.0004(2) -0.0008(3) -0.0007(2)
As3 0.0049(3) 0.0080(3) 0.0085(3) -0.0003(2) -0.0001(3) -0.0006(3)
As4 0.0046(3) 0.0088(3) 0.0079(3) 0.0007(2) -0.0002(3) 0.0000(2)
As5 0.0053(3) 0.0096(3) 0.0083(3) 0.0003(2) -0.0009(3) -0.0001(3)
As6 0.0060(4) 0.0082(4) 0.0086(5) 0.000 -0.0008(4) 0.000
As7 0.0060(4) 0.0082(4) 0.0107(5) 0.000 -0.0019(4) 0.000
As8 0.0058(4) 0.0084(4) 0.0067(5) 0.0000(3) 0.000 0.000
As9 0.0064(4) 0.0096(4) 0.0063(5) -0.0004(3) 0.000 0.000
As10 0.0047(4) 0.0072(4) 0.0082(5) 0.0002(3) 0.000 0.000
As11 0.0039(4) 0.0099(4) 0.0078(5) 0.0004(3) 0.000 0.000
As12 0.0060(4) 0.0099(4) 0.0079(5) -0.0016(3) 0.000 0.000
As13 0.0079(5) 0.0129(5) 0.0071(5) -0.0004(4) 0.000 0.000
As14 0.0067(5) 0.0085(4) 0.0089(5) 0.0005(4) 0.000 0.000
As15 0.0041(6) 0.0110(6) 0.0077(7) 0.000 0.000 0.000
As16 0.0059(6) 0.0086(6) 0.0074(7) 0.000 0.000 0.000
As17 0.0049(6) 0.0075(6) 0.0066(7) 0.000 0.000 0.000
Fe1 0.0075(5) 0.0095(5) 0.0076(5) 0.0006(4) -0.0012(4) -0.0001(4)
Fe2 0.0070(5) 0.0091(4) 0.0073(5) 0.0003(3) 0.0004(4) -0.0001(4)
Fe3 0.0064(5) 0.0083(4) 0.0093(5) 0.0002(3) -0.0009(4) 0.0001(4)
Fe4 0.0061(5) 0.0081(4) 0.0079(5) -0.0004(3) -0.0010(4) -0.0005(3)
Fe5 0.0065(5) 0.0080(4) 0.0094(5) -0.0004(4) -0.0003(4) 0.0003(4)
Fe6 0.0059(5) 0.0082(4) 0.0106(5) -0.0005(4) 0.0002(4) 0.0003(4)
Fe7 0.0067(5) 0.0089(4) 0.0089(5) 0.0008(4) 0.0006(4) 0.0000(4)
Fe8 0.0058(5) 0.0086(4) 0.0072(5) -0.0008(3) 0.0000(4) 0.0003(4)
Fe9 0.0055(5) 0.0080(4) 0.0075(5) 0.0000(3) 0.0003(4) 0.0009(4)
Fe11 0.0063(6) 0.0090(6) 0.0081(7) 0.000 -0.0005(5) 0.000
Fe13 0.0074(7) 0.0092(6) 0.0079(7) -0.0002(5) 0.000 0.000
Fe14 0.0054(6) 0.0094(6) 0.0068(7) -0.0004(5) 0.000 0.000
Fe15 0.0061(6) 0.0084(6) 0.0086(7) 0.0000(5) 0.000 0.000
Fe16 0.0063(6) 0.0123(7) 0.0069(7) 0.0014(5) 0.000 0.000
Fe18 0.0051(6) 0.0086(6) 0.0058(6) 0.0000(5) 0.000 0.000
Fe21 0.0074(7) 0.0114(7) 0.0074(7) -0.0001(5) 0.000 0.000
Fe22 0.0078(9) 0.0088(9) 0.0089(10) 0.000 0.000 0.000
Fe23 0.0052(9) 0.0100(9) 0.0071(9) 0.000 0.000 0.000
Fe24 0.0062(9) 0.0083(9) 0.0081(10) 0.000 0.000 0.000

loop_
_atom_type_symbol
_atom_type_description
_atom_type_scat_dispersion_real
_atom_type_scat_dispersion_imag
_atom_type_scat_source
As As 0.0499 2.0058 'International Tables Vol C Tables 4.2.6.8 and 6.1.1.4'
Ce Ce -0.2486 2.6331 'International Tables Vol C Tables 4.2.6.8 and 6.1.1.4'
Fe Fe 0.3463 0.8444 'International Tables Vol C Tables 4.2.6.8 and 6.1.1.4'

loop_
_geom_angle_atom_site_label_1
_geom_angle_atom_site_label_2
_geom_angle_atom_site_label_3
_geom_angle
_geom_angle_site_symmetry_1
_geom_angle_site_symmetry_3
_geom_angle_publ_flag
As11 Ce1 As4 139.78(3) . 4_556 ?
As11 Ce1 As2 75.15(3) . 8_565 ?
As4 Ce1 As2 143.72(3) 4_556 8_565 ?
As11 Ce1 As5 135.89(3) . 2 ?
As4 Ce1 As5 82.04(2) 4_556 2 ?
As2 Ce1 As5 69.02(2) 8_565 2 ?
As11 Ce1 As12 67.51(3) . . ?
As4 Ce1 As12 79.29(2) 4_556 . ?
As2 Ce1 As12 135.50(3) 8_565 . ?
As5 Ce1 As12 125.87(3) 2 . ?
As11 Ce1 As8 123.38(3) . 6_566 ?
As4 Ce1 As8 71.48(3) 4_556 6_566 ?
As2 Ce1 As8 79.94(3) 8_565 6_566 ?
As5 Ce1 As8 74.86(2) 2 6_566 ?
As12 Ce1 As8 141.38(3) . 6_566 ?
As11 Ce1 Fe9 88.12(3) . 2 ?
As4 Ce1 Fe9 113.99(3) 4_556 2 ?
As2 Ce1 Fe9 43.14(2) 8_565 2 ?
As5 Ce1 Fe9 83.06(3) 2 2 ?
As12 Ce1 Fe9 150.54(3) . 2 ?
As8 Ce1 Fe9 42.55(3) 6_566 2 ?
As11 Ce1 As1 76.05(3) . . ?
As4 Ce1 As1 73.08(2) 4_556 . ?
As2 Ce1 As1 120.40(2) 8_565 . ?
As5 Ce1 As1 145.19(2) 2 . ?
As12 Ce1 As1 73.34(2) . . ?
As8 Ce1 As1 74.37(2) 6_566 . ?
Fe9 Ce1 As1 85.22(2) 2 . ?
As11 Ce1 Fe16 165.14(3) . 5_566 ?
As4 Ce1 Fe16 47.14(3) 4_556 5_566 ?
As2 Ce1 Fe16 96.58(3) 8_565 5_566 ?
As5 Ce1 Fe16 47.00(3) 2 5_566 ?
As12 Ce1 Fe16 124.67(3) . 5_566 ?
As8 Ce1 Fe16 42.01(3) 6_566 5_566 ?
Fe9 Ce1 Fe16 77.59(3) 2 5_566 ?
As1 Ce1 Fe16 98.44(3) . 5_566 ?
As11 Ce1 Fe13 85.26(3) . 2 ?
As4 Ce1 Fe13 85.38(3) 4_556 2 ?
As2 Ce1 Fe13 112.66(3) 8_565 2 ?
As5 Ce1 Fe13 85.55(3) 2 2 ?
As12 Ce1 Fe13 42.82(3) . 2 ?
As8 Ce1 Fe13 151.30(3) 6_566 2 ?
Fe9 Ce1 Fe13 155.76(3) 2 2 ?
As1 Ce1 Fe13 115.54(3) . 2 ?
Fe16 Ce1 Fe13 109.46(3) 5_566 2 ?
As11 Ce1 Fe8 86.23(3) . 7_655 ?
As4 Ce1 Fe8 86.96(3) 4_556 7_655 ?
As2 Ce1 Fe8 86.30(3) 8_565 7_655 ?
As5 Ce1 Fe8 115.51(3) 2 7_655 ?
As12 Ce1 Fe8 113.65(3) . 7_655 ?
As8 Ce1 Fe8 41.77(2) 6_566 7_655 ?
Fe9 Ce1 Fe8 45.45(3) 2 7_655 ?
As1 Ce1 Fe8 40.81(2) . 7_655 ?
Fe16 Ce1 Fe8 80.86(3) 5_566 7_655 ?
Fe13 Ce1 Fe8 156.32(3) 2 7_655 ?
As11 Ce1 Fe3 151.40(3) . 5_566 ?
As4 Ce1 Fe3 43.10(2) 4_556 5_566 ?
As2 Ce1 Fe3 114.04(3) 8_565 5_566 ?
As5 Ce1 Fe3 45.08(2) 2 5_566 ?
As12 Ce1 Fe3 90.43(3) . 5_566 ?
As8 Ce1 Fe3 85.23(3) 6_566 5_566 ?
Fe9 Ce1 Fe3 117.52(3) 2 5_566 ?
As1 Ce1 Fe3 116.15(2) . 5_566 ?
Fe16 Ce1 Fe3 43.33(3) 5_566 5_566 ?
Fe13 Ce1 Fe3 66.15(3) 2 5_566 ?
Fe8 Ce1 Fe3 120.37(3) 7_655 5_566 ?
As2 Ce2 As6 108.31(3) . . ?
As2 Ce2 As10 71.26(3) . . ?
As6 Ce2 As10 70.60(3) . . ?
As2 Ce2 As7 140.25(3) . 2 ?
As6 Ce2 As7 75.30(3) . 2 ?
As10 Ce2 As7 140.51(3) . 2 ?
As2 Ce2 As5 69.45(2) . 7_655 ?
As6 Ce2 As5 141.62(3) . 7_655 ?
As10 Ce2 As5 135.89(3) . 7_655 ?
As7 Ce2 As5 83.59(2) 2 7_655 ?
As2 Ce2 As16 142.39(2) . . ?
As6 Ce2 As16 77.46(3) . . ?
As10 Ce2 As16 76.36(3) . . ?
As7 Ce2 As16 77.34(2) 2 . ?
As5 Ce2 As16 128.80(3) 7_655 . ?
As2 Ce2 As9 74.61(2) . . ?
As6 Ce2 As9 142.90(3) . . ?
As10 Ce2 As9 75.96(3) . . ?
As7 Ce2 As9 126.81(3) 2 . ?
As5 Ce2 As9 75.03(2) 7_655 . ?
As16 Ce2 As9 79.49(2) . . ?
As2 Ce2 Fe15 118.58(3) . . ?
As6 Ce2 Fe15 121.77(3) . . ?
As10 Ce2 Fe15 93.05(3) . . ?
As7 Ce2 Fe15 88.23(3) 2 . ?
As5 Ce2 Fe15 88.59(3) 7_655 . ?
As16 Ce2 Fe15 44.33(3) . . ?
As9 Ce2 Fe15 44.07(3) . . ?
As2 Ce2 Fe11 156.99(3) . . ?
As6 Ce2 Fe11 94.59(3) . . ?
As10 Ce2 Fe11 120.40(3) . . ?
As7 Ce2 Fe11 43.27(3) 2 . ?
As5 Ce2 Fe11 91.31(3) 7_655 . ?
As16 Ce2 Fe11 44.11(3) . . ?
As9 Ce2 Fe11 88.61(3) . . ?
Fe15 Ce2 Fe11 45.80(3) . . ?
As2 Ce2 Fe2 89.17(3) . . ?
As6 Ce2 Fe2 162.42(3) . . ?
As10 Ce2 Fe2 118.61(3) . . ?
As7 Ce2 Fe2 90.15(3) 2 . ?
As5 Ce2 Fe2 42.73(2) 7_655 . ?
As16 Ce2 Fe2 89.91(3) . . ?
As9 Ce2 Fe2 42.66(2) . . ?
Fe15 Ce2 Fe2 46.50(3) . . ?
Fe11 Ce2 Fe2 67.88(3) . . ?
As2 Ce2 Fe21 93.93(3) . 6_556 ?
As6 Ce2 Fe21 96.72(3) . 6_556 ?
As10 Ce2 Fe21 155.18(3) . 6_556 ?
As7 Ce2 Fe21 47.02(3) 2 6_556 ?
As5 Ce2 Fe21 46.96(3) 7_655 6_556 ?
As16 Ce2 Fe21 122.83(3) . 6_556 ?
As9 Ce2 Fe21 120.24(3) . 6_556 ?
Fe15 Ce2 Fe21 111.67(3) . 6_556 ?
Fe11 Ce2 Fe21 80.85(4) . 6_556 ?
Fe2 Ce2 Fe21 79.76(3) . 6_556 ?
As2 Ce2 Fe7 115.33(3) . 7_655 ?
As6 Ce2 Fe7 120.22(3) . 7_655 ?
As10 Ce2 Fe7 161.05(3) . 7_655 ?
As7 Ce2 Fe7 45.01(3) 2 7_655 ?
As5 Ce2 Fe7 45.89(2) 7_655 7_655 ?
As16 Ce2 Fe7 90.41(3) . 7_655 ?
As9 Ce2 Fe7 88.46(3) . 7_655 ?
Fe15 Ce2 Fe7 68.09(3) . 7_655 ?
Fe11 Ce2 Fe7 47.24(3) . 7_655 ?
Fe2 Ce2 Fe7 46.75(3) . 7_655 ?
Fe21 Ce2 Fe7 43.59(3) 6_556 7_655 ?
As15 Ce3 As3 140.78(2) 5_666 7_655 ?
As15 Ce3 As3 140.78(2) 5_666 2 ?
As3 Ce3 As3 71.40(3) 7_655 2 ?
As15 Ce3 As14 69.87(3) 5_666 6_656 ?
As3 Ce3 As14 75.93(2) 7_655 6_656 ?
As3 Ce3 As14 114.15(3) 2 6_656 ?
As15 Ce3 As14 69.87(3) 5_666 5_666 ?
As3 Ce3 As14 114.15(3) 7_655 5_666 ?
As3 Ce3 As14 75.93(2) 2 5_666 ?
As14 Ce3 As14 67.96(4) 6_656 5_666 ?
As15 Ce3 As17 125.35(4) 5_666 . ?
As3 Ce3 As17 75.54(3) 7_655 . ?
As3 Ce3 As17 75.54(3) 2 . ?
As14 Ce3 As17 144.534(18) 6_656 . ?
As14 Ce3 As17 144.534(18) 5_666 . ?
As15 Ce3 As1 76.97(2) 5_666 6_656 ?
As3 Ce3 As1 75.99(2) 7_655 6_656 ?
As3 Ce3 As1 142.20(3) 2 6_656 ?
As14 Ce3 As1 74.71(2) 6_656 6_656 ?
As14 Ce3 As1 136.46(3) 5_666 6_656 ?
As17 Ce3 As1 78.30(2) . 6_656 ?
As15 Ce3 As1 76.97(2) 5_666 3_566 ?
As3 Ce3 As1 142.20(3) 7_655 3_566 ?
As3 Ce3 As1 75.99(2) 2 3_566 ?
As14 Ce3 As1 136.46(3) 6_656 3_566 ?
As14 Ce3 As1 74.71(2) 5_666 3_566 ?
As17 Ce3 As1 78.30(2) . 3_566 ?
As1 Ce3 As1 124.38(3) 6_656 3_566 ?
As15 Ce3 Fe4 87.26(3) 5_666 7_655 ?
As3 Ce3 Fe4 91.97(3) 7_655 7_655 ?
As3 Ce3 Fe4 119.19(3) 2 7_655 ?
As14 Ce3 Fe4 117.43(3) 6_656 7_655 ?
As14 Ce3 Fe4 153.50(3) 5_666 7_655 ?
As17 Ce3 Fe4 43.71(3) . 7_655 ?
As1 Ce3 Fe4 43.09(2) 6_656 7_655 ?
As1 Ce3 Fe4 87.54(3) 3_566 7_655 ?
As15 Ce3 Fe4 87.26(3) 5_666 2 ?
As3 Ce3 Fe4 119.19(3) 7_655 2 ?
As3 Ce3 Fe4 91.97(3) 2 2 ?
As14 Ce3 Fe4 153.50(3) 6_656 2 ?
As14 Ce3 Fe4 117.43(3) 5_666 2 ?
As17 Ce3 Fe4 43.71(3) . 2 ?
As1 Ce3 Fe4 87.54(3) 6_656 2 ?
As1 Ce3 Fe4 43.09(2) 3_566 2 ?
Fe4 Ce3 Fe4 45.72(4) 7_655 2 ?
As15 Ce3 Fe1 94.76(2) 5_666 6_656 ?
As3 Ce3 Fe1 46.47(2) 7_655 6_656 ?
As3 Ce3 Fe1 115.77(3) 2 6_656 ?
As14 Ce3 Fe1 45.26(2) 6_656 6_656 ?
As14 Ce3 Fe1 111.86(3) 5_666 6_656 ?
As17 Ce3 Fe1 99.33(2) . 6_656 ?
As1 Ce3 Fe1 43.32(2) 6_656 6_656 ?
As1 Ce3 Fe1 167.27(3) 3_566 6_656 ?
Fe4 Ce3 Fe1 82.36(3) 7_655 6_656 ?
Fe4 Ce3 Fe1 127.95(3) 2 6_656 ?
As15 Ce3 Fe1 94.76(2) 5_666 3_566 ?
As3 Ce3 Fe1 115.77(3) 7_655 3_566 ?
As3 Ce3 Fe1 46.47(2) 2 3_566 ?
As14 Ce3 Fe1 111.86(3) 6_656 3_566 ?
As14 Ce3 Fe1 45.26(2) 5_666 3_566 ?
As17 Ce3 Fe1 99.33(2) . 3_566 ?
As1 Ce3 Fe1 167.27(3) 6_656 3_566 ?
As1 Ce3 Fe1 43.32(2) 3_566 3_566 ?
Fe4 Ce3 Fe1 127.95(3) 7_655 3_566 ?
Fe4 Ce3 Fe1 82.36(3) 2 3_566 ?
Fe1 Ce3 Fe1 148.59(4) 6_656 3_566 ?
As4 Ce4 As4 66.21(3) 7_655 . ?
As4 Ce4 As3 104.60(3) 7_655 . ?
As4 Ce4 As3 68.92(2) . . ?
As4 Ce4 As3 68.92(2) 7_655 7_655 ?
As4 Ce4 As3 104.60(3) . 7_655 ?
As3 Ce4 As3 68.11(3) . 7_655 ?
As4 Ce4 As17 141.57(2) 7_655 . ?
As4 Ce4 As17 141.57(2) . . ?
As3 Ce4 As17 76.56(3) . . ?
As3 Ce4 As17 76.56(3) 7_655 . ?
As4 Ce4 As8 72.88(2) 7_655 . ?
As4 Ce4 As8 72.88(2) . . ?
As3 Ce4 As8 138.66(2) . . ?
As3 Ce4 As8 138.66(2) 7_655 . ?
As17 Ce4 As8 131.31(4) . . ?
As4 Ce4 As1 75.23(2) 7_655 6_656 ?
As4 Ce4 As1 137.30(3) . 6_656 ?
As3 Ce4 As1 141.52(3) . 6_656 ?
As3 Ce4 As1 76.58(2) 7_655 6_656 ?
As17 Ce4 As1 80.92(2) . 6_656 ?
As8 Ce4 As1 79.015(18) . 6_656 ?
As4 Ce4 As1 137.30(3) 7_655 4_546 ?
As4 Ce4 As1 75.23(2) . 4_546 ?
As3 Ce4 As1 76.58(2) . 4_546 ?
As3 Ce4 As1 141.52(3) 7_655 4_546 ?
As17 Ce4 As1 80.92(2) . 4_546 ?
As8 Ce4 As1 79.015(19) . 4_546 ?
As1 Ce4 As1 129.96(3) 6_656 4_546 ?
As4 Ce4 Fe4 161.91(3) 7_655 . ?
As4 Ce4 Fe4 119.58(2) . . ?
As3 Ce4 Fe4 93.30(3) . . ?
As3 Ce4 Fe4 121.73(3) 7_655 . ?
As17 Ce4 Fe4 45.18(3) . . ?
As8 Ce4 Fe4 92.00(3) . . ?
As1 Ce4 Fe4 92.46(3) 6_656 . ?
As1 Ce4 Fe4 44.35(2) 4_546 . ?
As4 Ce4 Fe4 119.58(2) 7_655 7_655 ?
As4 Ce4 Fe4 161.91(3) . 7_655 ?
As3 Ce4 Fe4 121.73(3) . 7_655 ?
As3 Ce4 Fe4 93.30(3) 7_655 7_655 ?
As17 Ce4 Fe4 45.18(3) . 7_655 ?
As8 Ce4 Fe4 92.00(3) . 7_655 ?
As1 Ce4 Fe4 44.35(2) 6_656 7_655 ?
As1 Ce4 Fe4 92.46(3) 4_546 7_655 ?
Fe4 Ce4 Fe4 49.45(4) . 7_655 ?
As4 Ce4 Fe8 89.74(3) 7_655 4_646 ?
As4 Ce4 Fe8 116.99(3) . 4_646 ?
As3 Ce4 Fe8 165.58(3) . 4_646 ?
As3 Ce4 Fe8 119.91(2) 7_655 4_646 ?
As17 Ce4 Fe8 93.23(3) . 4_646 ?
As8 Ce4 Fe8 44.14(2) . 4_646 ?
As1 Ce4 Fe8 43.38(2) 6_656 4_646 ?
As1 Ce4 Fe8 91.92(3) 4_546 4_646 ?
Fe4 Ce4 Fe8 72.31(3) . 4_646 ?
Fe4 Ce4 Fe8 49.09(3) 7_655 4_646 ?
As4 Ce4 Fe8 116.99(3) 7_655 6_556 ?
As4 Ce4 Fe8 89.74(3) . 6_556 ?
As3 Ce4 Fe8 119.91(2) . 6_556 ?
As3 Ce4 Fe8 165.58(3) 7_655 6_556 ?
As17 Ce4 Fe8 93.23(3) . 6_556 ?
As8 Ce4 Fe8 44.14(2) . 6_556 ?
As1 Ce4 Fe8 91.92(3) 6_656 6_556 ?
As1 Ce4 Fe8 43.38(2) 4_546 6_556 ?
Fe4 Ce4 Fe8 49.09(3) . 6_556 ?
Fe4 Ce4 Fe8 72.31(3) 7_655 6_556 ?
Fe8 Ce4 Fe8 49.61(4) 4_646 6_556 ?
Fe8 As1 Fe4 68.44(4) 7_655 4_556 ?
Fe8 As1 Fe1 131.21(5) 7_655 . ?
Fe4 As1 Fe1 131.08(5) 4_556 . ?
Fe8 As1 Fe5 99.89(5) 7_655 . ?
Fe4 As1 Fe5 68.46(4) 4_556 . ?
Fe1 As1 Fe5 128.32(5) . . ?
Fe8 As1 Fe6 69.27(4) 7_655 . ?
Fe4 As1 Fe6 101.36(4) 4_556 . ?
Fe1 As1 Fe6 126.95(5) . . ?
Fe5 As1 Fe6 57.97(4) . . ?
Fe8 As1 Fe19 130.52(10) 7_655 . ?
Fe4 As1 Fe19 136.85(10) 4_556 . ?
Fe1 As1 Fe19 70.60(9) . . ?
Fe5 As1 Fe19 69.92(9) . . ?
Fe6 As1 Fe19 64.55(9) . . ?
Fe8 As1 Fe20 137.63(10) 7_655 . ?
Fe4 As1 Fe20 129.58(9) 4_556 . ?
Fe1 As1 Fe20 70.68(9) . . ?
Fe5 As1 Fe20 65.10(9) . . ?
Fe6 As1 Fe20 69.45(9) . . ?
Fe19 As1 Fe20 9.25(10) . . ?
Fe8 As1 Ce4 70.13(3) 7_655 6_566 ?
Fe4 As1 Ce4 69.38(3) 4_556 6_566 ?
Fe1 As1 Ce4 77.46(3) . 6_566 ?
Fe5 As1 Ce4 137.32(4) . 6_566 ?
Fe6 As1 Ce4 138.82(4) . 6_566 ?
Fe19 As1 Ce4 147.85(9) . 6_566 ?
Fe20 As1 Ce4 147.59(9) . 6_566 ?
Fe8 As1 Ce3 137.47(4) 7_655 6_566 ?
Fe4 As1 Ce3 70.65(3) 4_556 6_566 ?
Fe1 As1 Ce3 71.68(3) . 6_566 ?
Fe5 As1 Ce3 75.11(3) . 6_566 ?
Fe6 As1 Ce3 131.08(4) . 6_566 ?
Fe19 As1 Ce3 88.24(10) . 6_566 ?
Fe20 As1 Ce3 79.43(9) . 6_566 ?
Ce4 As1 Ce3 85.16(2) 6_566 6_566 ?
Fe8 As1 Ce1 71.59(3) 7_655 . ?
Fe4 As1 Ce1 138.48(4) 4_556 . ?
Fe1 As1 Ce1 71.26(3) . . ?
Fe5 As1 Ce1 130.45(4) . . ?
Fe6 As1 Ce1 74.04(3) . . ?
Fe19 As1 Ce1 79.51(9) . . ?
Fe20 As1 Ce1 88.35(9) . . ?
Ce4 As1 Ce1 87.04(2) 6_566 . ?
Ce3 As1 Ce1 142.93(3) 6_566 . ?
Fe9 As2 Fe6 71.80(4) 7_655 4_545 ?
Fe9 As2 Fe9 74.98(5) 7_655 3_455 ?
Fe6 As2 Fe9 109.34(5) 4_545 3_455 ?
Fe9 As2 Fe8 112.65(5) 7_655 6 ?
Fe6 As2 Fe8 71.91(4) 4_545 6 ?
Fe9 As2 Fe8 66.59(4) 3_455 6 ?
Fe9 As2 Fe14 137.52(5) 7_655 . ?
Fe6 As2 Fe14 138.46(5) 4_545 . ?
Fe9 As2 Fe14 67.09(5) 3_455 . ?
Fe8 As2 Fe14 69.09(5) 6 . ?
Fe9 As2 Fe10 57.92(19) 7_655 7_655 ?
Fe6 As2 Fe10 64.22(19) 4_545 7_655 ?
Fe9 As2 Fe10 132.41(19) 3_455 7_655 ?
Fe8 As2 Fe10 135.89(19) 6 7_655 ?
Fe14 As2 Fe10 149.8(2) . 7_655 ?
Fe9 As2 Ce2 141.06(4) 7_655 . ?
Fe6 As2 Ce2 89.01(4) 4_545 . ?
Fe9 As2 Ce2 143.95(4) 3_455 . ?
Fe8 As2 Ce2 91.78(4) 6 . ?
Fe14 As2 Ce2 78.53(4) . . ?
Fe10 As2 Ce2 83.32(19) 7_655 . ?
Fe9 As2 Ce1 76.28(3) 7_655 8_565 ?
Fe6 As2 Ce1 140.42(4) 4_545 8_565 ?
Fe9 As2 Ce1 83.71(3) 3_455 8_565 ?
Fe8 As2 Ce1 143.99(4) 6 8_565 ?
Fe14 As2 Ce1 81.12(4) . 8_565 ?
Fe10 As2 Ce1 79.25(19) 7_655 8_565 ?
Ce2 As2 Ce1 101.93(3) . 8_565 ?
Fe7 As3 Fe2 69.10(4) 7_655 . ?
Fe7 As3 Fe11 69.35(5) 7_655 . ?
Fe2 As3 Fe11 104.10(5) . . ?
Fe7 As3 Fe15 104.22(5) 7_655 . ?
Fe2 As3 Fe15 67.23(5) . . ?
Fe11 As3 Fe15 65.64(5) . . ?
Fe7 As3 Fe24 136.15(5) 7_655 . ?
Fe2 As3 Fe24 137.11(5) . . ?
Fe11 As3 Fe24 69.78(6) . . ?
Fe15 As3 Fe24 72.14(5) . . ?
Fe7 As3 Fe1 67.24(4) 7_655 4_546 ?
Fe2 As3 Fe1 72.13(4) . 4_546 ?
Fe11 As3 Fe1 134.58(5) . 4_546 ?
Fe15 As3 Fe1 138.56(5) . 4_546 ?
Fe24 As3 Fe1 142.76(6) . 4_546 ?
Fe7 As3 Ce3 87.65(4) 7_655 2 ?
Fe2 As3 Ce3 145.25(4) . 2 ?
Fe11 As3 Ce3 90.45(4) . 2 ?
Fe15 As3 Ce3 146.23(4) . 2 ?
Fe24 As3 Ce3 77.45(4) . 2 ?
Fe1 As3 Ce3 75.21(3) 4_546 2 ?
Fe7 As3 Ce4 145.02(4) 7_655 . ?
Fe2 As3 Ce4 92.82(4) . . ?
Fe11 As3 Ce4 145.60(5) . . ?
Fe15 As3 Ce4 95.06(4) . . ?
Fe24 As3 Ce4 77.38(4) . . ?
Fe1 As3 Ce4 78.93(3) 4_546 . ?
Ce3 As3 Ce4 92.29(3) 2 . ?
Fe3 As4 Fe2 68.87(4) 4_546 . ?
Fe3 As4 Fe3 72.46(5) 4_546 8_565 ?
Fe2 As4 Fe3 107.87(5) . 8_565 ?
Fe3 As4 Fe13 104.53(5) 4_546 . ?
Fe2 As4 Fe13 67.44(5) . . ?
Fe3 As4 Fe13 66.89(5) 8_565 . ?
Fe3 As4 Fe16 130.78(5) 4_546 2 ?
Fe2 As4 Fe16 139.25(5) . 2 ?
Fe3 As4 Fe16 61.16(4) 8_565 2 ?
Fe13 As4 Fe16 72.57(5) . 2 ?
Fe3 As4 Fe1 64.68(4) 4_546 4_546 ?
Fe2 As4 Fe1 71.82(4) . 4_546 ?
Fe3 As4 Fe1 134.03(5) 8_565 4_546 ?
Fe13 As4 Fe1 138.84(5) . 4_546 ?
Fe16 As4 Fe1 145.78(5) 2 4_546 ?
Fe3 As4 Ce1 81.34(4) 4_546 4_546 ?
Fe2 As4 Ce1 144.25(4) . 4_546 ?
Fe3 As4 Ce1 80.08(3) 8_565 4_546 ?
Fe13 As4 Ce1 142.15(5) . 4_546 ?
Fe16 As4 Ce1 75.65(3) 2 4_546 ?
Fe1 As4 Ce1 77.92(3) 4_546 4_546 ?
Fe3 As4 Ce4 143.42(4) 4_546 . ?
Fe2 As4 Ce4 93.87(4) . . ?
Fe3 As4 Ce4 143.97(4) 8_565 . ?
Fe13 As4 Ce4 97.34(4) . . ?
Fe16 As4 Ce4 83.53(4) 2 . ?
Fe1 As4 Ce4 79.52(3) 4_546 . ?
Ce1 As4 Ce4 98.98(3) 4_546 . ?
Fe2 As5 Fe18 99.30(5) 7_655 6_656 ?
Fe2 As5 Fe10 152.9(2) 7_655 . ?
Fe18 As5 Fe10 107.8(2) 6_656 . ?
Fe2 As5 Fe3 66.01(4) 7_655 6_656 ?
Fe18 As5 Fe3 60.59(4) 6_656 6_656 ?
Fe10 As5 Fe3 127.6(2) . 6_656 ?
Fe2 As5 Fe7 66.39(4) 7_655 . ?
Fe18 As5 Fe7 60.77(4) 6_656 . ?
Fe10 As5 Fe7 128.3(2) . . ?
Fe3 As5 Fe7 92.39(4) 6_656 . ?
Fe2 As5 Fe16 122.67(5) 7_655 6_656 ?
Fe18 As5 Fe16 67.32(5) 6_656 6_656 ?
Fe10 As5 Fe16 69.4(2) . 6_656 ?
Fe3 As5 Fe16 58.97(4) 6_656 6_656 ?
Fe7 As5 Fe16 128.04(5) . 6_656 ?
Fe2 As5 Fe21 122.32(5) 7_655 6_656 ?
Fe18 As5 Fe21 69.66(5) 6_656 6_656 ?
Fe10 As5 Fe21 69.7(2) . 6_656 ?
Fe3 As5 Fe21 130.14(5) 6_656 6_656 ?
Fe7 As5 Fe21 58.94(4) . 6_656 ?
Fe16 As5 Fe21 105.18(4) 6_656 6_656 ?
Fe2 As5 Fe17 158.56(10) 7_655 6_656 ?
Fe18 As5 Fe17 102.13(9) 6_656 6_656 ?
Fe10 As5 Fe17 5.6(2) . 6_656 ?
Fe3 As5 Fe17 125.61(14) 6_656 6_656 ?
Fe7 As5 Fe17 125.46(14) . 6_656 ?
Fe16 As5 Fe17 66.76(13) 6_656 6_656 ?
Fe21 As5 Fe17 66.53(13) 6_656 6_656 ?
Fe2 As5 Fe10 163.14(18) 7_655 7_755 ?
Fe18 As5 Fe10 97.55(18) 6_656 7_755 ?
Fe10 As5 Fe10 10.2(3) . 7_755 ?
Fe3 As5 Fe10 123.19(19) 6_656 7_755 ?
Fe7 As5 Fe10 123.45(19) . 7_755 ?
Fe16 As5 Fe10 64.23(19) 6_656 7_755 ?
Fe21 As5 Fe10 64.60(19) 6_656 7_755 ?
Fe17 As5 Fe10 4.6(2) 6_656 7_755 ?
Fe2 As5 Ce2 75.60(3) 7_655 7_655 ?
Fe18 As5 Ce2 131.85(4) 6_656 7_655 ?
Fe10 As5 Ce2 86.6(2) . 7_655 ?
Fe3 As5 Ce2 141.50(4) 6_656 7_655 ?
Fe7 As5 Ce2 74.13(3) . 7_655 ?
Fe16 As5 Ce2 154.25(5) 6_656 7_655 ?
Fe21 As5 Ce2 73.41(3) 6_656 7_655 ?
Fe17 As5 Ce2 90.10(12) 6_656 7_655 ?
Fe10 As5 Ce2 93.40(18) 7_755 7_655 ?
Fe2 As5 Ce1 79.57(3) 7_655 2 ?
Fe18 As5 Ce1 130.73(5) 6_656 2 ?
Fe10 As5 Ce1 82.2(2) . 2 ?
Fe3 As5 Ce1 74.99(3) 6_656 2 ?
Fe7 As5 Ce1 145.89(4) . 2 ?
Fe16 As5 Ce1 72.33(3) 6_656 2 ?
Fe21 As5 Ce1 150.34(5) 6_656 2 ?
Fe17 As5 Ce1 86.29(12) 6_656 2 ?
Fe10 As5 Ce1 89.12(18) 7_755 2 ?
Ce2 As5 Ce1 96.02(2) 7_655 2 ?
Fe5 As6 Fe5 72.50(6) 4_545 5_565 ?
Fe5 As6 Fe4 71.12(4) 4_545 1_554 ?
Fe5 As6 Fe4 108.53(6) 5_565 1_554 ?
Fe5 As6 Fe4 108.53(6) 4_545 8_564 ?
Fe5 As6 Fe4 71.12(4) 5_565 8_564 ?
Fe4 As6 Fe4 65.69(6) 1_554 8_564 ?
Fe5 As6 Fe23 137.27(5) 4_545 . ?
Fe5 As6 Fe23 137.27(5) 5_565 . ?
Fe4 As6 Fe23 69.91(5) 1_554 . ?
Fe4 As6 Fe23 69.91(5) 8_564 . ?
Fe5 As6 Fe12 68.04(11) 4_545 2 ?
Fe5 As6 Fe12 68.04(11) 5_565 2 ?
Fe4 As6 Fe12 137.96(9) 1_554 2 ?
Fe4 As6 Fe12 137.96(9) 8_564 2 ?
Fe23 As6 Fe12 142.00(15) . 2 ?
Fe5 As6 Ce2 144.07(5) 4_545 8_565 ?
Fe5 As6 Ce2 87.69(3) 5_565 8_565 ?
Fe4 As6 Ce2 144.73(5) 1_554 8_565 ?
Fe4 As6 Ce2 92.10(3) 8_564 8_565 ?
Fe23 As6 Ce2 76.95(4) . 8_565 ?
Fe12 As6 Ce2 76.89(9) 2 8_565 ?
Fe5 As6 Ce2 87.69(3) 4_545 . ?
Fe5 As6 Ce2 144.07(5) 5_565 . ?
Fe4 As6 Ce2 92.10(3) 1_554 . ?
Fe4 As6 Ce2 144.73(5) 8_564 . ?
Fe23 As6 Ce2 76.95(4) . . ?
Fe12 As6 Ce2 76.89(9) 2 . ?
Ce2 As6 Ce2 91.92(3) 8_565 . ?
Fe11 As7 Fe12 142.93(16) 2 . ?
Fe11 As7 Fe22 98.11(6) 2 5_666 ?
Fe12 As7 Fe22 118.96(15) . 5_666 ?
Fe11 As7 Fe7 67.64(4) 2 . ?
Fe12 As7 Fe7 129.30(5) . . ?
Fe22 As7 Fe7 60.79(4) 5_666 . ?
Fe11 As7 Fe7 67.64(4) 2 8_565 ?
Fe12 As7 Fe7 129.30(5) . 8_565 ?
Fe22 As7 Fe7 60.79(4) 5_666 8_565 ?
Fe7 As7 Fe7 96.42(6) . 8_565 ?
Fe11 As7 Fe21 123.84(4) 2 6_656 ?
Fe12 As7 Fe21 71.83(9) . 6_656 ?
Fe22 As7 Fe21 72.77(4) 5_666 6_656 ?
Fe7 As7 Fe21 59.63(4) . 6_656 ?
Fe7 As7 Fe21 133.53(6) 8_565 6_656 ?
Fe11 As7 Fe21 123.84(4) 2 5_666 ?
Fe12 As7 Fe21 71.83(9) . 5_666 ?
Fe22 As7 Fe21 72.77(4) 5_666 5_666 ?
Fe7 As7 Fe21 133.53(6) . 5_666 ?
Fe7 As7 Fe21 59.63(4) 8_565 5_666 ?
Fe21 As7 Fe21 106.44(6) 6_656 5_666 ?
Fe11 As7 Ce2 75.56(4) 2 7_655 ?
Fe12 As7 Ce2 78.30(10) . 7_655 ?
Fe22 As7 Ce2 134.04(2) 5_666 7_655 ?
Fe7 As7 Ce2 75.30(3) . 7_655 ?
Fe7 As7 Ce2 142.52(5) 8_565 7_655 ?
Fe21 As7 Ce2 73.91(3) 6_656 7_655 ?
Fe21 As7 Ce2 148.00(6) 5_666 7_655 ?
Fe11 As7 Ce2 75.56(4) 2 2 ?
Fe12 As7 Ce2 78.30(10) . 2 ?
Fe22 As7 Ce2 134.04(2) 5_666 2 ?
Fe7 As7 Ce2 142.52(5) . 2 ?
Fe7 As7 Ce2 75.30(3) 8_565 2 ?
Fe21 As7 Ce2 148.00(6) 6_656 2 ?
Fe21 As7 Ce2 73.91(3) 5_666 2 ?
Ce2 As7 Ce2 89.24(3) 7_655 2 ?
Fe9 As8 Fe9 66.97(6) 5_656 3_456 ?
Fe9 As8 Fe16 122.02(5) 5_656 2 ?
Fe9 As8 Fe16 122.02(5) 3_456 2 ?
Fe9 As8 Fe8 65.91(4) 5_656 4_646 ?
Fe9 As8 Fe8 102.56(5) 3_456 4_646 ?
Fe16 As8 Fe8 134.61(5) 2 4_646 ?
Fe9 As8 Fe8 102.56(5) 5_656 6_556 ?
Fe9 As8 Fe8 65.91(4) 3_456 6_556 ?
Fe16 As8 Fe8 134.61(5) 2 6_556 ?
Fe8 As8 Fe8 69.08(6) 4_646 6_556 ?
Fe9 As8 Fe10 68.7(2) 5_656 3_456 ?
Fe9 As8 Fe10 60.8(2) 3_456 3_456 ?
Fe16 As8 Fe10 70.5(2) 2 3_456 ?
Fe8 As8 Fe10 134.5(2) 4_646 3_456 ?
Fe8 As8 Fe10 124.97(19) 6_556 3_456 ?
Fe9 As8 Fe10 60.8(2) 5_656 5_656 ?
Fe9 As8 Fe10 68.7(2) 3_456 5_656 ?
Fe16 As8 Fe10 70.5(2) 2 5_656 ?
Fe8 As8 Fe10 124.97(19) 4_646 5_656 ?
Fe8 As8 Fe10 134.5(2) 6_556 5_656 ?
Fe10 As8 Fe10 12.9(4) 3_456 5_656 ?
Fe9 As8 Fe17 64.85(12) 5_656 2 ?
Fe9 As8 Fe17 64.85(12) 3_456 2 ?
Fe16 As8 Fe17 70.12(15) 2 2 ?
Fe8 As8 Fe17 130.07(10) 4_646 2 ?
Fe8 As8 Fe17 130.07(11) 6_556 2 ?
Fe10 As8 Fe17 6.47(18) 3_456 2 ?
Fe10 As8 Fe17 6.47(18) 5_656 2 ?
Fe9 As8 Ce4 134.87(4) 5_656 . ?
Fe9 As8 Ce4 134.87(4) 3_456 . ?
Fe16 As8 Ce4 82.74(5) 2 . ?
Fe8 As8 Ce4 70.22(4) 4_646 . ?
Fe8 As8 Ce4 70.22(4) 6_556 . ?
Fe10 As8 Ce4 152.4(2) 3_456 . ?
Fe10 As8 Ce4 152.4(2) 5_656 . ?
Fe17 As8 Ce4 152.86(15) 2 . ?
Fe9 As8 Ce1 133.11(4) 5_656 4_546 ?
Fe9 As8 Ce1 68.94(3) 3_456 4_546 ?
Fe16 As8 Ce1 70.930(19) 2 4_546 ?
Fe8 As8 Ce1 140.59(4) 4_646 4_546 ?
Fe8 As8 Ce1 72.61(3) 6_556 4_546 ?
Fe10 As8 Ce1 76.61(18) 3_456 4_546 ?
Fe10 As8 Ce1 88.93(18) 5_656 4_546 ?
Fe17 As8 Ce1 82.68(5) 2 4_546 ?
Ce4 As8 Ce1 88.62(2) . 4_546 ?
Fe9 As8 Ce1 68.94(3) 5_656 6_656 ?
Fe9 As8 Ce1 133.11(4) 3_456 6_656 ?
Fe16 As8 Ce1 70.930(19) 2 6_656 ?
Fe8 As8 Ce1 72.61(3) 4_646 6_656 ?
Fe8 As8 Ce1 140.59(4) 6_556 6_656 ?
Fe10 As8 Ce1 88.93(18) 3_456 6_656 ?
Fe10 As8 Ce1 76.61(18) 5_656 6_656 ?
Fe17 As8 Ce1 82.68(5) 2 6_656 ?
Ce4 As8 Ce1 88.62(2) . 6_656 ?
Ce1 As8 Ce1 141.80(4) 4_546 6_656 ?
Fe2 As9 Fe2 98.03(7) 7_655 . ?
Fe2 As9 Fe14 130.97(3) 7_655 . ?
Fe2 As9 Fe14 130.97(3) . . ?
Fe2 As9 Fe13 66.28(4) 7_655 . ?
Fe2 As9 Fe13 66.28(4) . . ?
Fe14 As9 Fe13 126.48(7) . . ?
Fe2 As9 Fe15 65.77(4) 7_655 . ?
Fe2 As9 Fe15 65.77(4) . . ?
Fe14 As9 Fe15 130.08(7) . . ?
Fe13 As9 Fe15 103.44(6) . . ?
Fe2 As9 Ce2 134.65(5) 7_655 . ?
Fe2 As9 Ce2 71.66(3) . . ?
Fe14 As9 Ce2 73.74(3) . . ?
Fe13 As9 Ce2 135.75(2) . . ?
Fe15 As9 Ce2 69.94(3) . . ?
Fe2 As9 Ce2 71.66(3) 7_655 7_655 ?
Fe2 As9 Ce2 134.65(5) . 7_655 ?
Fe14 As9 Ce2 73.74(3) . 7_655 ?
Fe13 As9 Ce2 135.75(2) . 7_655 ?
Fe15 As9 Ce2 69.94(3) . 7_655 ?
Ce2 As9 Ce2 84.73(3) . 7_655 ?
Fe2 As9 Ce1 71.59(3) 7_655 2 ?
Fe2 As9 Ce1 133.65(5) . 2 ?
Fe14 As9 Ce1 72.45(3) . 2 ?
Fe13 As9 Ce1 68.35(3) . 2 ?
Fe15 As9 Ce1 135.72(2) . 2 ?
Ce2 As9 Ce1 146.19(4) . 2 ?
Ce2 As9 Ce1 86.147(15) 7_655 2 ?
Fe2 As9 Ce1 133.65(5) 7_655 8_565 ?
Fe2 As9 Ce1 71.59(3) . 8_565 ?
Fe14 As9 Ce1 72.45(3) . 8_565 ?
Fe13 As9 Ce1 68.35(3) . 8_565 ?
Fe15 As9 Ce1 135.72(2) . 8_565 ?
Ce2 As9 Ce1 86.147(15) . 8_565 ?
Ce2 As9 Ce1 146.19(4) 7_655 8_565 ?
Ce1 As9 Ce1 83.58(3) 2 8_565 ?
Fe8 As10 Fe8 70.24(6) 6 4_645 ?
Fe8 As10 Fe4 69.04(4) 6 1_554 ?
Fe8 As10 Fe4 107.19(6) 4_645 1_554 ?
Fe8 As10 Fe4 107.19(6) 6 7_654 ?
Fe8 As10 Fe4 69.04(4) 4_645 7_654 ?
Fe4 As10 Fe4 69.19(6) 1_554 7_654 ?
Fe8 As10 Fe23 137.40(5) 6 . ?
Fe8 As10 Fe23 137.40(5) 4_645 . ?
Fe4 As10 Fe23 71.08(5) 1_554 . ?
Fe4 As10 Fe23 71.08(5) 7_654 . ?
Fe8 As10 Fe14 69.46(5) 6 . ?
Fe8 As10 Fe14 69.46(5) 4_645 . ?
Fe4 As10 Fe14 136.59(4) 1_554 . ?
Fe4 As10 Fe14 136.59(4) 7_654 . ?
Fe23 As10 Fe14 141.25(8) . . ?
Fe8 As10 Ce2 144.87(5) 6 7_655 ?
Fe8 As10 Ce2 89.44(3) 4_645 7_655 ?
Fe4 As10 Ce2 145.98(5) 1_554 7_655 ?
Fe4 As10 Ce2 90.69(3) 7_654 7_655 ?
Fe23 As10 Ce2 76.61(4) . 7_655 ?
Fe14 As10 Ce2 76.75(3) . 7_655 ?
Fe8 As10 Ce2 89.44(3) 6 . ?
Fe8 As10 Ce2 144.87(5) 4_645 . ?
Fe4 As10 Ce2 90.69(3) 1_554 . ?
Fe4 As10 Ce2 145.98(5) 7_654 . ?
Fe23 As10 Ce2 76.61(4) . . ?
Fe14 As10 Ce2 76.75(3) . . ?
Ce2 As10 Ce2 91.98(3) 7_655 . ?
Fe9 As11 Fe9 68.35(6) 6_565 4_655 ?
Fe9 As11 Fe6 107.74(6) 6_565 7_655 ?
Fe9 As11 Fe6 70.98(4) 4_655 7_655 ?
Fe9 As11 Fe6 70.98(4) 6_565 . ?
Fe9 As11 Fe6 107.74(6) 4_655 . ?
Fe6 As11 Fe6 68.29(6) 7_655 . ?
Fe9 As11 Fe14 66.11(4) 6_565 2 ?
Fe9 As11 Fe14 66.11(4) 4_655 2 ?
Fe6 As11 Fe14 135.68(5) 7_655 2 ?
Fe6 As11 Fe14 135.68(5) . 2 ?
Fe9 As11 Fe19 132.42(6) 6_565 . ?
Fe9 As11 Fe19 132.42(6) 4_655 . ?
Fe6 As11 Fe19 62.06(7) 7_655 . ?
Fe6 As11 Fe19 62.06(7) . . ?
Fe14 As11 Fe19 154.67(10) 2 . ?
Fe9 As11 Ce1 143.61(5) 6_565 7_655 ?
Fe9 As11 Ce1 85.19(3) 4_655 7_655 ?
Fe6 As11 Ce1 85.22(3) 7_655 7_655 ?
Fe6 As11 Ce1 143.58(5) . 7_655 ?
Fe14 As11 Ce1 80.74(3) 2 7_655 ?
Fe19 As11 Ce1 83.86(5) . 7_655 ?
Fe9 As11 Ce1 85.19(3) 6_565 . ?
Fe9 As11 Ce1 143.61(5) 4_655 . ?
Fe6 As11 Ce1 143.58(5) 7_655 . ?
Fe6 As11 Ce1 85.22(3) . . ?
Fe14 As11 Ce1 80.74(3) 2 . ?
Fe19 As11 Ce1 83.86(5) . . ?
Ce1 As11 Ce1 104.59(4) 7_655 . ?
Fe13 As12 Fe18 102.28(6) 2 . ?
Fe13 As12 Fe3 65.09(4) 2 7_655 ?
Fe18 As12 Fe3 60.76(4) . 7_655 ?
Fe13 As12 Fe3 65.09(4) 2 . ?
Fe18 As12 Fe3 60.76(4) . . ?
Fe3 As12 Fe3 86.86(6) 7_655 . ?
Fe13 As12 Fe19 151.29(11) 2 . ?
Fe18 As12 Fe19 106.43(11) . . ?
Fe3 As12 Fe19 130.81(5) 7_655 . ?
Fe3 As12 Fe19 130.81(5) . . ?
Fe13 As12 Fe1 124.13(4) 2 7_655 ?
Fe18 As12 Fe1 66.75(4) . 7_655 ?
Fe3 As12 Fe1 62.26(4) 7_655 7_655 ?
Fe3 As12 Fe1 127.20(6) . 7_655 ?
Fe19 As12 Fe1 69.10(6) . 7_655 ?
Fe13 As12 Fe1 124.13(4) 2 . ?
Fe18 As12 Fe1 66.75(4) . . ?
Fe3 As12 Fe1 127.20(6) 7_655 . ?
Fe3 As12 Fe1 62.26(4) . . ?
Fe19 As12 Fe1 69.10(6) . . ?
Fe1 As12 Fe1 102.21(6) 7_655 . ?
Fe13 As12 Fe20 158.31(10) 2 . ?
Fe18 As12 Fe20 99.41(9) . . ?
Fe3 As12 Fe20 127.59(5) 7_655 . ?
Fe3 As12 Fe20 127.59(5) . . ?
Fe19 As12 Fe20 7.02(11) . . ?
Fe1 As12 Fe20 65.34(5) 7_655 . ?
Fe1 As12 Fe20 65.34(5) . . ?
Fe13 As12 Ce1 75.71(3) 2 . ?
Fe18 As12 Ce1 131.233(19) . . ?
Fe3 As12 Ce1 140.80(5) 7_655 . ?
Fe3 As12 Ce1 75.63(3) . . ?
Fe19 As12 Ce1 85.31(7) . . ?
Fe1 As12 Ce1 153.20(5) 7_655 . ?
Fe1 As12 Ce1 74.59(3) . . ?
Fe20 As12 Ce1 89.99(6) . . ?
Fe13 As12 Ce1 75.71(3) 2 7_655 ?
Fe18 As12 Ce1 131.233(19) . 7_655 ?
Fe3 As12 Ce1 75.63(3) 7_655 7_655 ?
Fe3 As12 Ce1 140.80(5) . 7_655 ?
Fe19 As12 Ce1 85.31(7) . 7_655 ?
Fe1 As12 Ce1 74.59(3) 7_655 7_655 ?
Fe1 As12 Ce1 153.20(5) . 7_655 ?
Fe20 As12 Ce1 89.99(6) . 7_655 ?
Ce1 As12 Ce1 96.16(3) . 7_655 ?
Fe12 As13 Fe12 29.9(3) 5_666 6_566 ?
Fe12 As13 Fe21 74.60(15) 5_666 . ?
Fe12 As13 Fe21 74.60(15) 6_566 . ?
Fe12 As13 Fe5 69.78(15) 5_666 7_656 ?
Fe12 As13 Fe5 86.59(14) 6_566 7_656 ?
Fe21 As13 Fe5 135.75(5) . 7_656 ?
Fe12 As13 Fe5 86.59(14) 5_666 1_556 ?
Fe12 As13 Fe5 69.78(15) 6_566 1_556 ?
Fe21 As13 Fe5 135.75(5) . 1_556 ?
Fe5 As13 Fe5 67.44(6) 7_656 1_556 ?
Fe12 As13 Fe6 123.24(15) 5_666 7_656 ?
Fe12 As13 Fe6 145.52(15) 6_566 7_656 ?
Fe21 As13 Fe6 129.35(5) . 7_656 ?
Fe5 As13 Fe6 58.93(4) 7_656 7_656 ?
Fe5 As13 Fe6 94.53(5) 1_556 7_656 ?
Fe12 As13 Fe6 145.52(15) 5_666 1_556 ?
Fe12 As13 Fe6 123.24(15) 6_566 1_556 ?
Fe21 As13 Fe6 129.35(5) . 1_556 ?
Fe5 As13 Fe6 94.53(5) 7_656 1_556 ?
Fe5 As13 Fe6 58.93(4) 1_556 1_556 ?
Fe6 As13 Fe6 64.82(6) 7_656 1_556 ?
Fe12 As13 Fe17 142.4(2) 5_666 . ?
Fe12 As13 Fe17 142.4(2) 6_566 . ?
Fe21 As13 Fe17 70.98(16) . . ?
Fe5 As13 Fe17 129.28(11) 7_656 . ?
Fe5 As13 Fe17 129.28(11) 1_556 . ?
Fe6 As13 Fe17 71.31(13) 7_656 . ?
Fe6 As13 Fe17 71.31(13) 1_556 . ?
Fe12 As13 Fe10 145.1(3) 5_666 6_566 ?
Fe12 As13 Fe10 139.5(3) 6_566 6_566 ?
Fe21 As13 Fe10 71.5(2) . 6_566 ?
Fe5 As13 Fe10 133.6(2) 7_656 6_566 ?
Fe5 As13 Fe10 124.1(2) 1_556 6_566 ?
Fe6 As13 Fe10 74.8(2) 7_656 6_566 ?
Fe6 As13 Fe10 67.3(2) 1_556 6_566 ?
Fe17 As13 Fe10 6.64(18) . 6_566 ?
Fe12 As13 Fe10 139.5(3) 5_666 4_656 ?
Fe12 As13 Fe10 145.1(3) 6_566 4_656 ?
Fe21 As13 Fe10 71.5(2) . 4_656 ?
Fe5 As13 Fe10 124.1(2) 7_656 4_656 ?
Fe5 As13 Fe10 133.6(2) 1_556 4_656 ?
Fe6 As13 Fe10 67.3(2) 7_656 4_656 ?
Fe6 As13 Fe10 74.8(2) 1_556 4_656 ?
Fe17 As13 Fe10 6.64(18) . 4_656 ?
Fe10 As13 Fe10 13.3(4) 6_566 4_656 ?
Fe12 As13 Ce2 97.46(15) 5_666 4_556 ?
Fe12 As13 Ce2 69.67(14) 6_566 4_556 ?
Fe21 As13 Ce2 67.855(18) . 4_556 ?
Fe5 As13 Ce2 141.28(4) 7_656 4_556 ?
Fe5 As13 Ce2 75.63(3) 1_556 4_556 ?
Fe6 As13 Ce2 137.78(4) 7_656 4_556 ?
Fe6 As13 Ce2 75.40(3) 1_556 4_556 ?
Fe17 As13 Ce2 83.45(6) . 4_556 ?
Fe10 As13 Ce2 77.42(19) 6_566 4_556 ?
Fe10 As13 Ce2 89.78(19) 4_656 4_556 ?
Fe12 As13 Ce2 69.67(14) 5_666 6_666 ?
Fe12 As13 Ce2 97.46(15) 6_566 6_666 ?
Fe21 As13 Ce2 67.855(18) . 6_666 ?
Fe5 As13 Ce2 75.63(3) 7_656 6_666 ?
Fe5 As13 Ce2 141.28(4) 1_556 6_666 ?
Fe6 As13 Ce2 75.40(3) 7_656 6_666 ?
Fe6 As13 Ce2 137.78(4) 1_556 6_666 ?
Fe17 As13 Ce2 83.45(6) . 6_666 ?
Fe10 As13 Ce2 89.78(19) 6_566 6_666 ?
Fe10 As13 Ce2 77.42(19) 4_656 6_666 ?
Ce2 As13 Ce2 135.69(4) 4_556 6_666 ?
Fe18 As14 Fe22 99.08(6) . . ?
Fe18 As14 Fe1 67.72(4) . 7_655 ?
Fe22 As14 Fe1 122.05(4) . 7_655 ?
Fe18 As14 Fe1 67.72(4) . . ?
Fe22 As14 Fe1 122.05(4) . . ?
Fe1 As14 Fe1 104.93(6) 7_655 . ?
Fe18 As14 Fe7 60.59(4) . 4_656 ?
Fe22 As14 Fe7 60.35(4) . 4_656 ?
Fe1 As14 Fe7 64.80(4) 7_655 4_656 ?
Fe1 As14 Fe7 127.30(5) . 4_656 ?
Fe18 As14 Fe7 60.59(4) . 6_566 ?
Fe22 As14 Fe7 60.35(4) . 6_566 ?
Fe1 As14 Fe7 127.30(5) 7_655 6_566 ?
Fe1 As14 Fe7 64.80(4) . 6_566 ?
Fe7 As14 Fe7 81.16(6) 4_656 6_566 ?
Fe18 As14 Fe20 106.16(10) . . ?
Fe22 As14 Fe20 154.76(10) . . ?
Fe1 As14 Fe20 69.36(6) 7_655 . ?
Fe1 As14 Fe20 69.36(6) . . ?
Fe7 As14 Fe20 133.88(5) 4_656 . ?
Fe7 As14 Fe20 133.88(5) 6_566 . ?
Fe18 As14 Fe19 98.86(10) . . ?
Fe22 As14 Fe19 162.06(10) . . ?
Fe1 As14 Fe19 65.62(5) 7_655 . ?
Fe1 As14 Fe19 65.62(5) . . ?
Fe7 As14 Fe19 130.40(6) 4_656 . ?
Fe7 As14 Fe19 130.40(6) 6_566 . ?
Fe20 As14 Fe19 7.30(11) . . ?
Fe18 As14 Ce3 132.943(17) . 5_666 ?
Fe22 As14 Ce3 82.05(4) . 5_666 ?
Fe1 As14 Ce3 72.14(3) 7_655 5_666 ?
Fe1 As14 Ce3 148.56(5) . 5_666 ?
Fe7 As14 Ce3 80.83(3) 4_656 5_666 ?
Fe7 As14 Ce3 142.39(5) 6_566 5_666 ?
Fe20 As14 Ce3 80.81(6) . 5_666 ?
Fe19 As14 Ce3 85.75(6) . 5_666 ?
Fe18 As14 Ce3 132.943(17) . 6_566 ?
Fe22 As14 Ce3 82.05(4) . 6_566 ?
Fe1 As14 Ce3 148.56(5) 7_655 6_566 ?
Fe1 As14 Ce3 72.14(3) . 6_566 ?
Fe7 As14 Ce3 142.39(5) 4_656 6_566 ?
Fe7 As14 Ce3 80.83(3) 6_566 6_566 ?
Fe20 As14 Ce3 80.81(6) . 6_566 ?
Fe19 As14 Ce3 85.75(6) . 6_566 ?
Ce3 As14 Ce3 94.00(3) 5_666 6_566 ?
Fe5 As15 Fe5 69.99(6) 7_655 . ?
Fe5 As15 Fe5 110.61(8) 7_655 8_575 ?
Fe5 As15 Fe5 72.20(6) . 8_575 ?
Fe5 As15 Fe5 72.20(6) 7_655 2_565 ?
Fe5 As15 Fe5 110.61(8) . 2_565 ?
Fe5 As15 Fe5 69.99(6) 8_575 2_565 ?
Fe5 As15 Fe20 63.30(6) 7_655 . ?
Fe5 As15 Fe20 63.30(6) . . ?
Fe5 As15 Fe20 134.44(6) 8_575 . ?
Fe5 As15 Fe20 134.44(6) 2_565 . ?
Fe5 As15 Fe20 134.44(6) 7_655 2_565 ?
Fe5 As15 Fe20 134.44(6) . 2_565 ?
Fe5 As15 Fe20 63.30(6) 8_575 2_565 ?
Fe5 As15 Fe20 63.30(6) 2_565 2_565 ?
Fe20 As15 Fe20 154.54(16) . 2_565 ?
Fe5 As15 Ce3 83.66(3) 7_655 5_666 ?
Fe5 As15 Ce3 143.25(3) . 5_666 ?
Fe5 As15 Ce3 143.25(3) 8_575 5_666 ?
Fe5 As15 Ce3 83.66(3) 2_565 5_666 ?
Fe20 As15 Ce3 82.31(5) . 5_666 ?
Fe20 As15 Ce3 82.31(5) 2_565 5_666 ?
Fe5 As15 Ce3 143.25(3) 7_655 6_566 ?
Fe5 As15 Ce3 83.66(3) . 6_566 ?
Fe5 As15 Ce3 83.66(3) 8_575 6_566 ?
Fe5 As15 Ce3 143.25(3) 2_565 6_566 ?
Fe20 As15 Ce3 82.31(5) . 6_566 ?
Fe20 As15 Ce3 82.31(5) 2_565 6_566 ?
Ce3 As15 Ce3 105.28(5) 5_666 6_566 ?
Fe15 As16 Fe15 98.84(9) . 2 ?
Fe15 As16 Fe11 63.85(4) . 2 ?
Fe15 As16 Fe11 63.85(4) 2 2 ?
Fe15 As16 Fe11 63.85(4) . . ?
Fe15 As16 Fe11 63.85(4) 2 . ?
Fe11 As16 Fe11 94.71(9) 2 . ?
Fe15 As16 Fe23 130.58(4) . . ?
Fe15 As16 Fe23 130.58(4) 2 . ?
Fe11 As16 Fe23 132.64(4) 2 . ?
Fe11 As16 Fe23 132.64(4) . . ?
Fe15 As16 Ce2 71.00(3) . . ?
Fe15 As16 Ce2 133.91(3) 2 . ?
Fe11 As16 Ce2 134.09(3) 2 . ?
Fe11 As16 Ce2 71.78(3) . . ?
Fe23 As16 Ce2 73.57(3) . . ?
Fe15 As16 Ce2 71.00(3) . 7_655 ?
Fe15 As16 Ce2 133.91(3) 2 7_655 ?
Fe11 As16 Ce2 71.78(3) 2 7_655 ?
Fe11 As16 Ce2 134.09(3) . 7_655 ?
Fe23 As16 Ce2 73.57(3) . 7_655 ?
Ce2 As16 Ce2 86.55(2) . 7_655 ?
Fe15 As16 Ce2 133.91(3) . 2 ?
Fe15 As16 Ce2 71.00(3) 2 2 ?
Fe11 As16 Ce2 71.78(3) 2 2 ?
Fe11 As16 Ce2 134.09(3) . 2 ?
Fe23 As16 Ce2 73.57(3) . 2 ?
Ce2 As16 Ce2 147.15(5) . 2 ?
Ce2 As16 Ce2 84.27(2) 7_655 2 ?
Fe15 As16 Ce2 133.91(3) . 8_565 ?
Fe15 As16 Ce2 71.00(3) 2 8_565 ?
Fe11 As16 Ce2 134.09(3) 2 8_565 ?
Fe11 As16 Ce2 71.78(3) . 8_565 ?
Fe23 As16 Ce2 73.57(3) . 8_565 ?
Ce2 As16 Ce2 84.27(2) . 8_565 ?
Ce2 As16 Ce2 147.15(5) 7_655 8_565 ?
Ce2 As16 Ce2 86.55(2) 2 8_565 ?
Fe4 As17 Fe4 67.10(6) 7_655 . ?
Fe4 As17 Fe4 63.94(6) 7_655 2 ?
Fe4 As17 Fe4 99.88(7) . 2 ?
Fe4 As17 Fe4 99.88(7) 7_655 8_565 ?
Fe4 As17 Fe4 63.94(6) . 8_565 ?
Fe4 As17 Fe4 67.10(6) 2 8_565 ?
Fe4 As17 Fe24 130.06(4) 7_655 . ?
Fe4 As17 Fe24 130.06(4) . . ?
Fe4 As17 Fe24 130.06(4) 2 . ?
Fe4 As17 Fe24 130.06(4) 8_565 . ?
Fe4 As17 Ce4 69.59(3) 7_655 . ?
Fe4 As17 Ce4 69.59(3) . . ?
Fe4 As17 Ce4 132.50(4) 2 . ?
Fe4 As17 Ce4 132.50(4) 8_565 . ?
Fe24 As17 Ce4 75.29(3) . . ?
Fe4 As17 Ce4 132.49(4) 7_655 2 ?
Fe4 As17 Ce4 132.50(4) . 2 ?
Fe4 As17 Ce4 69.59(3) 2 2 ?
Fe4 As17 Ce4 69.59(3) 8_565 2 ?
Fe24 As17 Ce4 75.29(3) . 2 ?
Ce4 As17 Ce4 150.59(6) . 2 ?
Fe4 As17 Ce3 135.97(3) 7_655 2 ?
Fe4 As17 Ce3 70.34(3) . 2 ?
Fe4 As17 Ce3 135.97(3) 2 2 ?
Fe4 As17 Ce3 70.34(3) 8_565 2 ?
Fe24 As17 Ce3 72.71(3) . 2 ?
Ce4 As17 Ce3 85.674(14) . 2 ?
Ce4 As17 Ce3 85.674(14) 2 2 ?
Fe4 As17 Ce3 70.34(3) 7_655 . ?
Fe4 As17 Ce3 135.97(3) . . ?
Fe4 As17 Ce3 70.34(3) 2 . ?
Fe4 As17 Ce3 135.97(3) 8_565 . ?
Fe24 As17 Ce3 72.71(3) . . ?
Ce4 As17 Ce3 85.674(14) . . ?
Ce4 As17 Ce3 85.674(14) 2 . ?
Ce3 As17 Ce3 145.43(5) 2 . ?
As1 Fe1 As14 102.45(5) . . ?
As1 Fe1 As3 100.36(5) . 4_556 ?
As14 Fe1 As3 96.48(4) . 4_556 ?
As1 Fe1 As4 97.05(4) . 4_556 ?
As14 Fe1 As4 160.15(6) . 4_556 ?
As3 Fe1 As4 83.51(4) 4_556 4_556 ?
As1 Fe1 As12 100.02(5) . . ?
As14 Fe1 As12 76.35(4) . . ?
As3 Fe1 As12 159.43(6) 4_556 . ?
As4 Fe1 As12 96.76(4) 4_556 . ?
As1 Fe1 Fe3 134.23(5) . . ?
As14 Fe1 Fe3 108.43(5) . . ?
As3 Fe1 Fe3 108.62(5) 4_556 . ?
As4 Fe1 Fe3 53.62(4) 4_556 . ?
As12 Fe1 Fe3 57.39(4) . . ?
As1 Fe1 Fe7 139.36(5) . 6_566 ?
As14 Fe1 Fe7 58.04(4) . 6_566 ?
As3 Fe1 Fe7 53.42(4) 4_556 6_566 ?
As4 Fe1 Fe7 108.19(5) 4_556 6_566 ?
As12 Fe1 Fe7 107.78(5) . 6_566 ?
Fe3 Fe1 Fe7 86.23(5) . 6_566 ?
As1 Fe1 Fe18 145.44(6) . . ?
As14 Fe1 Fe18 53.77(4) . . ?
As3 Fe1 Fe18 106.52(5) 4_556 . ?
As4 Fe1 Fe18 107.09(5) 4_556 . ?
As12 Fe1 Fe18 53.62(4) . . ?
Fe3 Fe1 Fe18 54.99(4) . . ?
Fe7 Fe1 Fe18 54.39(4) 6_566 . ?
As1 Fe1 Fe2 134.56(5) . 4_556 ?
As14 Fe1 Fe2 114.13(5) . 4_556 ?
As3 Fe1 Fe2 51.26(3) 4_556 4_556 ?
As4 Fe1 Fe2 51.18(3) 4_556 4_556 ?
As12 Fe1 Fe2 113.69(5) . 4_556 ?
Fe3 Fe1 Fe2 57.47(4) . 4_556 ?
Fe7 Fe1 Fe2 57.12(4) 6_566 4_556 ?
Fe18 Fe1 Fe2 79.90(4) . 4_556 ?
As1 Fe1 Fe19 56.51(6) . . ?
As14 Fe1 Fe19 61.69(8) . . ?
As3 Fe1 Fe19 138.47(9) 4_556 . ?
As4 Fe1 Fe19 129.22(9) 4_556 . ?
As12 Fe1 Fe19 54.68(8) . . ?
Fe3 Fe1 Fe19 111.71(9) . . ?
Fe7 Fe1 Fe19 119.72(8) 6_566 . ?
Fe18 Fe1 Fe19 88.93(7) . . ?
Fe2 Fe1 Fe19 167.72(8) 4_556 . ?
As1 Fe1 Fe20 56.47(6) . . ?
As14 Fe1 Fe20 55.93(7) . . ?
As3 Fe1 Fe20 130.81(9) 4_556 . ?
As4 Fe1 Fe20 136.63(9) 4_556 . ?
As12 Fe1 Fe20 60.79(7) . . ?
Fe3 Fe1 Fe20 118.18(8) . . ?
Fe7 Fe1 Fe20 113.79(8) 6_566 . ?
Fe18 Fe1 Fe20 89.24(6) . . ?
Fe2 Fe1 Fe20 168.73(7) 4_556 . ?
Fe19 Fe1 Fe20 8.18(9) . . ?
As1 Fe1 Ce3 65.01(3) . 6_566 ?
As14 Fe1 Ce3 62.60(3) . 6_566 ?
As3 Fe1 Ce3 58.32(3) 4_556 6_566 ?
As4 Fe1 Ce3 131.06(4) 4_556 6_566 ?
As12 Fe1 Ce3 129.94(4) . 6_566 ?
Fe3 Fe1 Ce3 160.58(5) . 6_566 ?
Fe7 Fe1 Ce3 74.41(3) 6_566 6_566 ?
Fe18 Fe1 Ce3 112.12(5) . 6_566 ?
Fe2 Fe1 Ce3 108.70(4) 4_556 6_566 ?
Fe19 Fe1 Ce3 80.16(8) . 6_566 ?
Fe20 Fe1 Ce3 72.52(8) . 6_566 ?
As5 Fe2 As3 115.41(5) 7_655 . ?
As5 Fe2 As4 114.71(5) 7_655 . ?
As3 Fe2 As4 91.26(5) . . ?
As5 Fe2 As9 107.24(5) 7_655 . ?
As3 Fe2 As9 114.77(5) . . ?
As4 Fe2 As9 113.11(5) . . ?
As5 Fe2 Fe13 123.47(5) 7_655 . ?
As3 Fe2 Fe13 120.22(6) . . ?
As4 Fe2 Fe13 56.50(4) . . ?
As9 Fe2 Fe13 57.17(4) . . ?
As5 Fe2 Fe15 126.26(5) 7_655 . ?
As3 Fe2 Fe15 57.03(4) . . ?
As4 Fe2 Fe15 118.40(6) . . ?
As9 Fe2 Fe15 58.16(4) . . ?
Fe13 Fe2 Fe15 93.09(5) . . ?
As5 Fe2 Fe3 59.84(4) 7_655 4_546 ?
As3 Fe2 Fe3 112.61(5) . 4_546 ?
As4 Fe2 Fe3 54.89(4) . 4_546 ?
As9 Fe2 Fe3 131.29(5) . 4_546 ?
Fe13 Fe2 Fe3 89.47(4) . 4_546 ?
Fe15 Fe2 Fe3 168.97(6) . 4_546 ?
As5 Fe2 Fe7 60.00(4) 7_655 7_655 ?
As3 Fe2 Fe7 55.42(4) . 7_655 ?
As4 Fe2 Fe7 115.08(5) . 7_655 ?
As9 Fe2 Fe7 130.78(6) . 7_655 ?
Fe13 Fe2 Fe7 171.40(6) . 7_655 ?
Fe15 Fe2 Fe7 89.94(4) . 7_655 ?
Fe3 Fe2 Fe7 86.09(5) 4_546 7_655 ?
As5 Fe2 Fe1 88.81(4) 7_655 4_546 ?
As3 Fe2 Fe1 56.61(4) . 4_546 ?
As4 Fe2 Fe1 56.99(4) . 4_546 ?
As9 Fe2 Fe1 163.92(6) . 4_546 ?
Fe13 Fe2 Fe1 113.25(5) . 4_546 ?
Fe15 Fe2 Fe1 113.19(5) . 4_546 ?
Fe3 Fe2 Fe1 56.13(4) 4_546 4_546 ?
Fe7 Fe2 Fe1 58.21(4) 7_655 4_546 ?
As5 Fe2 Ce2 61.68(3) 7_655 . ?
As3 Fe2 Ce2 94.04(4) . . ?
As4 Fe2 Ce2 174.55(5) . . ?
As9 Fe2 Ce2 65.68(3) . . ?
Fe13 Fe2 Ce2 121.29(5) . . ?
Fe15 Fe2 Ce2 65.89(4) . . ?
Fe3 Fe2 Ce2 121.45(4) 4_546 . ?
Fe7 Fe2 Ce2 67.27(3) 7_655 . ?
Fe1 Fe2 Ce2 125.46(4) 4_546 . ?
As5 Fe2 Ce1 59.21(3) 7_655 8_565 ?
As3 Fe2 Ce1 174.59(5) . 8_565 ?
As4 Fe2 Ce1 91.74(4) . 8_565 ?
As9 Fe2 Ce1 68.03(3) . 8_565 ?
Fe13 Fe2 Ce1 65.17(4) . 8_565 ?
Fe15 Fe2 Ce1 124.92(5) . 8_565 ?
Fe3 Fe2 Ce1 65.77(3) 4_546 8_565 ?
Fe7 Fe2 Ce1 119.17(4) 7_655 8_565 ?
Fe1 Fe2 Ce1 121.88(4) 4_546 8_565 ?
Ce2 Fe2 Ce1 82.88(3) . 8_565 ?
As4 Fe3 As4 107.54(5) 4_556 8_565 ?
As4 Fe3 Fe18 124.53(5) 4_556 . ?
As4 Fe3 Fe18 127.93(6) 8_565 . ?
As4 Fe3 As12 105.01(5) 4_556 . ?
As4 Fe3 As12 112.04(5) 8_565 . ?
Fe18 Fe3 As12 57.77(5) . . ?
As4 Fe3 Fe16 161.46(6) 4_556 . ?
As4 Fe3 Fe16 62.60(5) 8_565 . ?
Fe18 Fe3 Fe16 67.15(5) . . ?
As12 Fe3 Fe16 93.45(5) . . ?
As4 Fe3 As5 110.37(5) 4_556 6_566 ?
As4 Fe3 As5 106.86(5) 8_565 6_566 ?
Fe18 Fe3 As5 57.08(4) . 6_566 ?
As12 Fe3 As5 114.85(5) . 6_566 ?
Fe16 Fe3 As5 61.77(5) . 6_566 ?
As4 Fe3 Fe1 61.71(4) 4_556 . ?
As4 Fe3 Fe1 160.99(6) 8_565 . ?
Fe18 Fe3 Fe1 64.96(5) . . ?
As12 Fe3 Fe1 60.35(4) . . ?
Fe16 Fe3 Fe1 132.11(6) . . ?
As5 Fe3 Fe1 91.94(4) 6_566 . ?
As4 Fe3 Fe13 120.06(5) 4_556 2 ?
As4 Fe3 Fe13 56.57(4) 8_565 2 ?
Fe18 Fe3 Fe13 93.78(5) . 2 ?
As12 Fe3 Fe13 55.46(4) . 2 ?
Fe16 Fe3 Fe13 69.22(5) . 2 ?
As5 Fe3 Fe13 129.50(5) 6_566 2 ?
Fe1 Fe3 Fe13 113.25(6) . 2 ?
As4 Fe3 Fe2 56.24(4) 4_556 4_556 ?
As4 Fe3 Fe2 122.54(5) 8_565 4_556 ?
Fe18 Fe3 Fe2 89.47(5) . 4_556 ?
As12 Fe3 Fe2 125.26(5) . 4_556 ?
Fe16 Fe3 Fe2 114.00(6) . 4_556 ?
As5 Fe3 Fe2 54.15(4) 6_566 4_556 ?
Fe1 Fe3 Fe2 66.40(4) . 4_556 ?
Fe13 Fe3 Fe2 176.18(6) 2 4_556 ?
As4 Fe3 Fe3 54.58(4) 4_556 5_566 ?
As4 Fe3 Fe3 52.96(4) 8_565 5_566 ?
Fe18 Fe3 Fe3 179.05(7) . 5_566 ?
As12 Fe3 Fe3 122.51(7) . 5_566 ?
Fe16 Fe3 Fe3 113.60(7) . 5_566 ?
As5 Fe3 Fe3 122.63(7) 6_566 5_566 ?
Fe1 Fe3 Fe3 114.29(6) . 5_566 ?
Fe13 Fe3 Fe3 87.05(5) 2 5_566 ?
Fe2 Fe3 Fe3 89.69(5) 4_556 5_566 ?
As4 Fe3 Ce1 94.65(4) 4_556 5_566 ?
As4 Fe3 Ce1 56.82(3) 8_565 5_566 ?
Fe18 Fe3 Ce1 113.63(5) . 5_566 ?
As12 Fe3 Ce1 159.97(5) . 5_566 ?
Fe16 Fe3 Ce1 66.81(4) . 5_566 ?
As5 Fe3 Ce1 59.92(3) 6_566 5_566 ?
Fe1 Fe3 Ce1 135.66(5) . 5_566 ?
Fe13 Fe3 Ce1 111.07(5) 2 5_566 ?
Fe2 Fe3 Ce1 69.29(3) 4_556 5_566 ?
Fe3 Fe3 Ce1 66.43(4) 5_566 5_566 ?
As4 Fe3 Ce1 56.71(3) 4_556 . ?
As4 Fe3 Ce1 93.33(4) 8_565 . ?
Fe18 Fe3 Ce1 114.13(5) . . ?
As12 Fe3 Ce1 59.94(3) . . ?
Fe16 Fe3 Ce1 135.66(5) . . ?
As5 Fe3 Ce1 159.11(4) 6_566 . ?
Fe1 Fe3 Ce1 67.70(3) . . ?
Fe13 Fe3 Ce1 66.46(4) 2 . ?
Fe2 Fe3 Ce1 110.34(4) 4_556 . ?
Fe3 Fe3 Ce1 65.80(4) 5_566 . ?
Ce1 Fe3 Ce1 132.24(3) 5_566 . ?
As10 Fe4 As6 93.41(5) 1_556 1_556 ?
As10 Fe4 As1 109.95(5) 1_556 4_546 ?
As6 Fe4 As1 110.62(5) 1_556 4_546 ?
As10 Fe4 As17 111.73(5) 1_556 . ?
As6 Fe4 As17 114.93(5) 1_556 . ?
As1 Fe4 As17 114.31(5) 4_546 . ?
As10 Fe4 Fe4 118.15(3) 1_556 8_565 ?
As6 Fe4 Fe4 57.16(3) 1_556 8_565 ?
As1 Fe4 Fe4 130.44(3) 4_546 8_565 ?
As17 Fe4 Fe4 58.03(3) . 8_565 ?
As10 Fe4 Fe8 55.19(4) 1_556 6_556 ?
As6 Fe4 Fe8 115.12(5) 1_556 6_556 ?
As1 Fe4 Fe8 54.97(4) 4_546 6_556 ?
As17 Fe4 Fe8 128.79(5) . 6_556 ?
Fe4 Fe4 Fe8 170.89(3) 8_565 6_556 ?
As10 Fe4 Fe4 55.41(3) 1_556 7_655 ?
As6 Fe4 Fe4 118.45(4) 1_556 7_655 ?
As1 Fe4 Fe4 128.81(3) 4_546 7_655 ?
As17 Fe4 Fe4 56.45(3) . 7_655 ?
Fe4 Fe4 Fe4 90.0 8_565 7_655 ?
Fe8 Fe4 Fe4 90.18(3) 6_556 7_655 ?
As10 Fe4 Fe5 113.52(5) 1_556 4_546 ?
As6 Fe4 Fe5 53.79(4) 1_556 4_546 ?
As1 Fe4 Fe5 56.96(4) 4_546 4_546 ?
As17 Fe4 Fe5 133.78(5) . 4_546 ?
Fe4 Fe4 Fe5 91.96(3) 8_565 4_546 ?
Fe8 Fe4 Fe5 86.01(4) 6_556 4_546 ?
Fe4 Fe4 Fe5 167.86(3) 7_655 4_546 ?
As10 Fe4 Fe23 55.94(4) 1_556 1_556 ?
As6 Fe4 Fe23 57.42(4) 1_556 1_556 ?
As1 Fe4 Fe23 157.11(6) 4_546 1_556 ?
As17 Fe4 Fe23 88.48(5) . 1_556 ?
Fe4 Fe4 Fe23 62.67(3) 8_565 1_556 ?
Fe8 Fe4 Fe23 109.66(5) 6_556 1_556 ?
Fe4 Fe4 Fe23 61.37(3) 7_655 1_556 ?
Fe5 Fe4 Fe23 109.21(5) 4_546 1_556 ?
As10 Fe4 Ce4 90.23(4) 1_556 . ?
As6 Fe4 Ce4 175.91(5) 1_556 . ?
As1 Fe4 Ce4 66.27(3) 4_546 . ?
As17 Fe4 Ce4 65.23(3) . . ?
Fe4 Fe4 Ce4 122.43(2) 8_565 . ?
Fe8 Fe4 Ce4 65.66(3) 6_556 . ?
Fe4 Fe4 Ce4 65.273(19) 7_655 . ?
Fe5 Fe4 Ce4 122.87(4) 4_546 . ?
Fe23 Fe4 Ce4 126.45(4) 1_556 . ?
As10 Fe4 Ce3 172.62(5) 1_556 2 ?
As6 Fe4 Ce3 93.88(4) 1_556 2 ?
As1 Fe4 Ce3 66.26(3) 4_546 2 ?
As17 Fe4 Ce3 65.95(3) . 2 ?
Fe4 Fe4 Ce3 67.138(18) 8_565 2 ?
Fe8 Fe4 Ce3 120.15(4) 6_556 2 ?
Fe4 Fe4 Ce3 121.36(2) 7_655 2 ?
Fe5 Fe4 Ce3 70.26(3) 4_546 2 ?
Fe23 Fe4 Ce3 129.78(4) 1_556 2 ?
Ce4 Fe4 Ce3 82.45(3) . 2 ?
As6 Fe5 As15 107.06(4) 5_565 . ?
As6 Fe5 Fe6 121.39(5) 5_565 . ?
As15 Fe5 Fe6 131.55(5) . . ?
As6 Fe5 As13 103.78(5) 5_565 1_554 ?
As15 Fe5 As13 108.76(5) . 1_554 ?
Fe6 Fe5 As13 61.27(4) . 1_554 ?
As6 Fe5 As1 109.55(5) 5_565 . ?
As15 Fe5 As1 104.59(5) . . ?
Fe6 Fe5 As1 61.32(4) . . ?
As13 Fe5 As1 122.35(5) 1_554 . ?
As6 Fe5 Fe5 131.47(3) 5_565 7_655 ?
As15 Fe5 Fe5 55.01(3) . 7_655 ?
Fe6 Fe5 Fe5 89.34(4) . 7_655 ?
As13 Fe5 Fe5 56.28(3) 1_554 7_655 ?
As1 Fe5 Fe5 118.40(3) . 7_655 ?
As6 Fe5 Fe20 161.29(8) 5_565 . ?
As15 Fe5 Fe20 65.80(8) . . ?
Fe6 Fe5 Fe20 68.10(9) . . ?
As13 Fe5 Fe20 94.92(8) 1_554 . ?
As1 Fe5 Fe20 58.83(5) . . ?
Fe5 Fe5 Fe20 60.12(4) 7_655 . ?
As6 Fe5 Fe4 55.10(4) 5_565 4_556 ?
As15 Fe5 Fe4 114.99(5) . 4_556 ?
Fe6 Fe5 Fe4 94.41(5) . 4_556 ?
As13 Fe5 Fe4 135.26(5) 1_554 4_556 ?
As1 Fe5 Fe4 54.58(3) . 4_556 ?
Fe5 Fe5 Fe4 167.86(3) 7_655 4_556 ?
Fe20 Fe5 Fe4 110.75(6) . 4_556 ?
As6 Fe5 Fe12 60.00(12) 5_565 6_565 ?
As15 Fe5 Fe12 91.18(11) . 6_565 ?
Fe6 Fe5 Fe12 111.48(8) . 6_565 ?
As13 Fe5 Fe12 54.51(8) 1_554 6_565 ?
As1 Fe5 Fe12 163.50(13) . 6_565 ?
Fe5 Fe5 Fe12 74.62(13) 7_655 6_565 ?
Fe20 Fe5 Fe12 134.68(14) . 6_565 ?
Fe4 Fe5 Fe12 114.38(13) 4_556 6_565 ?
As6 Fe5 Fe5 53.75(3) 5_565 8_575 ?
As15 Fe5 Fe5 53.90(3) . 8_575 ?
Fe6 Fe5 Fe5 171.11(4) . 8_575 ?
As13 Fe5 Fe5 111.31(3) 1_554 8_575 ?
As1 Fe5 Fe5 126.34(3) . 8_575 ?
Fe5 Fe5 Fe5 90.0 7_655 8_575 ?
Fe20 Fe5 Fe5 118.95(8) . 8_575 ?
Fe4 Fe5 Fe5 88.04(3) 4_556 8_575 ?
Fe12 Fe5 Fe5 59.86(7) 6_565 8_575 ?
As6 Fe5 Fe19 164.26(7) 5_565 . ?
As15 Fe5 Fe19 73.20(8) . . ?
Fe6 Fe5 Fe19 60.44(9) . . ?
As13 Fe5 Fe19 90.71(8) 1_554 . ?
As1 Fe5 Fe19 56.29(5) . . ?
Fe5 Fe5 Fe19 62.11(4) 7_655 . ?
Fe20 Fe5 Fe19 7.65(9) . . ?
Fe4 Fe5 Fe19 110.02(6) 4_556 . ?
Fe12 Fe5 Fe19 135.44(13) 6_565 . ?
Fe5 Fe5 Fe19 126.56(8) 8_575 . ?
As6 Fe5 Ce3 89.56(4) 5_565 6_566 ?
As15 Fe5 Ce3 54.82(3) . 6_566 ?
Fe6 Fe5 Ce3 121.79(5) . 6_566 ?
As13 Fe5 Ce3 161.94(5) 1_554 6_566 ?
As1 Fe5 Ce3 62.14(3) . 6_566 ?
Fe5 Fe5 Ce3 105.73(2) 7_655 6_566 ?
Fe20 Fe5 Ce3 72.13(8) . 6_566 ?
Fe4 Fe5 Ce3 62.56(3) 4_556 6_566 ?
Fe12 Fe5 Ce3 126.71(7) 6_565 6_566 ?
Fe5 Fe5 Ce3 66.862(17) 8_575 6_566 ?
Fe19 Fe5 Ce3 77.72(8) . 6_566 ?
As2 Fe6 As11 106.71(5) 4 . ?
As2 Fe6 Fe5 119.37(5) 4 . ?
As11 Fe6 Fe5 133.91(6) . . ?
As2 Fe6 As13 104.84(5) 4 1_554 ?
As11 Fe6 As13 111.09(5) . 1_554 ?
Fe5 Fe6 As13 59.80(4) . 1_554 ?
As2 Fe6 As1 107.70(5) 4 . ?
As11 Fe6 As1 105.52(5) . . ?
Fe5 Fe6 As1 60.70(4) . . ?
As13 Fe6 As1 120.27(5) 1_554 . ?
As2 Fe6 Fe6 132.86(3) 4 7_655 ?
As11 Fe6 Fe6 55.86(3) . 7_655 ?
Fe5 Fe6 Fe6 90.66(4) . 7_655 ?
As13 Fe6 Fe6 57.59(3) 1_554 7_655 ?
As1 Fe6 Fe6 118.94(3) . 7_655 ?
As2 Fe6 Fe19 160.48(8) 4 . ?
As11 Fe6 Fe19 67.44(9) . . ?
Fe5 Fe6 Fe19 68.54(9) . . ?
As13 Fe6 Fe19 94.53(8) 1_554 . ?
As1 Fe6 Fe19 58.84(5) . . ?
Fe6 Fe6 Fe19 60.64(5) 7_655 . ?
As2 Fe6 Fe9 53.70(4) 4 6_565 ?
As11 Fe6 Fe9 54.20(4) . 6_565 ?
Fe5 Fe6 Fe9 168.66(6) . 6_565 ?
As13 Fe6 Fe9 111.42(5) 1_554 6_565 ?
As1 Fe6 Fe9 128.26(5) . 6_565 ?
Fe6 Fe6 Fe9 89.81(3) 7_655 6_565 ?
Fe19 Fe6 Fe9 121.17(9) . 6_565 ?
As2 Fe6 Fe8 54.62(4) 4 7_655 ?
As11 Fe6 Fe8 115.91(5) . 7_655 ?
Fe5 Fe6 Fe8 91.31(5) . 7_655 ?
As13 Fe6 Fe8 132.37(5) 1_554 7_655 ?
As1 Fe6 Fe8 53.14(4) . 7_655 ?
Fe6 Fe6 Fe8 168.60(3) 7_655 7_655 ?
Fe19 Fe6 Fe8 109.86(6) . 7_655 ?
Fe9 Fe6 Fe8 90.46(4) 6_565 7_655 ?
As2 Fe6 Fe10 66.32(17) 4 6_565 ?
As11 Fe6 Fe10 83.16(19) . 6_565 ?
Fe5 Fe6 Fe10 115.3(2) . 6_565 ?
As13 Fe6 Fe10 57.32(19) 1_554 6_565 ?
As1 Fe6 Fe10 170.87(19) . 6_565 ?
Fe6 Fe6 Fe10 68.13(17) 7_655 6_565 ?
Fe19 Fe6 Fe10 128.74(18) . 6_565 ?
Fe9 Fe6 Fe10 54.64(19) 6_565 6_565 ?
Fe8 Fe6 Fe10 120.76(18) 7_655 6_565 ?
As2 Fe6 Fe20 162.79(7) 4 . ?
As11 Fe6 Fe20 74.84(8) . . ?
Fe5 Fe6 Fe20 60.91(8) . . ?
As13 Fe6 Fe20 90.09(7) 1_554 . ?
As1 Fe6 Fe20 56.30(5) . . ?
Fe6 Fe6 Fe20 62.64(4) 7_655 . ?
Fe19 Fe6 Fe20 7.63(9) . . ?
Fe9 Fe6 Fe20 128.74(8) 6_565 . ?
Fe8 Fe6 Fe20 108.86(6) 7_655 . ?
Fe10 Fe6 Fe20 130.38(18) 6_565 . ?
As2 Fe6 Fe17 71.62(7) 4 1_554 ?
As11 Fe6 Fe17 80.54(12) . 1_554 ?
Fe5 Fe6 Fe17 113.86(13) . 1_554 ?
As13 Fe6 Fe17 54.77(12) 1_554 1_554 ?
As1 Fe6 Fe17 173.69(13) . 1_554 ?
Fe6 Fe6 Fe17 62.79(6) 7_655 1_554 ?
Fe19 Fe6 Fe17 123.42(8) . 1_554 ?
Fe9 Fe6 Fe17 56.69(13) 6_565 1_554 ?
Fe8 Fe6 Fe17 126.11(8) 7_655 1_554 ?
Fe10 Fe6 Fe17 5.4(2) 6_565 1_554 ?
Fe20 Fe6 Fe17 125.03(8) . 1_554 ?
As3 Fe7 As7 109.96(5) 7_655 . ?
As3 Fe7 Fe18 120.86(5) 7_655 6_656 ?
As7 Fe7 Fe18 129.18(6) . 6_656 ?
As3 Fe7 Fe22 118.73(6) 7_655 5_666 ?
As7 Fe7 Fe22 59.04(5) . 5_666 ?
Fe18 Fe7 Fe22 94.23(5) 6_656 5_666 ?
As3 Fe7 Fe21 161.41(6) 7_655 6_656 ?
As7 Fe7 Fe21 62.21(5) . 6_656 ?
Fe18 Fe7 Fe21 69.15(5) 6_656 6_656 ?
Fe22 Fe7 Fe21 73.16(6) 5_666 6_656 ?
As3 Fe7 As5 109.07(5) 7_655 . ?
As7 Fe7 As5 107.91(5) . . ?
Fe18 Fe7 As5 56.58(4) 6_656 . ?
Fe22 Fe7 As5 132.12(6) 5_666 . ?
Fe21 Fe7 As5 61.60(4) 6_656 . ?
As3 Fe7 As14 100.23(5) 7_655 6_656 ?
As7 Fe7 As14 116.38(5) . 6_656 ?
Fe18 Fe7 As14 56.50(4) 6_656 6_656 ?
Fe22 Fe7 As14 57.35(5) 5_666 6_656 ?
Fe21 Fe7 As14 98.30(5) 6_656 6_656 ?
As5 Fe7 As14 112.92(5) . 6_656 ?
As3 Fe7 Fe2 55.48(4) 7_655 7_655 ?
As7 Fe7 Fe2 122.70(5) . 7_655 ?
Fe18 Fe7 Fe2 88.48(5) 6_656 7_655 ?
Fe22 Fe7 Fe2 174.08(7) 5_666 7_655 ?
Fe21 Fe7 Fe2 112.75(5) 6_656 7_655 ?
As5 Fe7 Fe2 53.61(4) . 7_655 ?
As14 Fe7 Fe2 120.65(5) 6_656 7_655 ?
As3 Fe7 Fe11 55.76(4) 7_655 2 ?
As7 Fe7 Fe11 54.22(4) . 2 ?
Fe18 Fe7 Fe11 176.35(6) 6_656 2 ?
Fe22 Fe7 Fe11 88.90(4) 5_666 2 ?
Fe21 Fe7 Fe11 113.66(6) 6_656 2 ?
As5 Fe7 Fe11 122.21(5) . 2 ?
As14 Fe7 Fe11 124.27(5) 6_656 2 ?
Fe2 Fe7 Fe11 88.23(5) 7_655 2 ?
As3 Fe7 Fe1 59.34(4) 7_655 6_656 ?
As7 Fe7 Fe1 162.54(6) . 6_656 ?
Fe18 Fe7 Fe1 63.22(4) 6_656 6_656 ?
Fe22 Fe7 Fe1 111.97(7) 5_666 6_656 ?
Fe21 Fe7 Fe1 132.30(6) 6_656 6_656 ?
As5 Fe7 Fe1 89.19(4) . 6_656 ?
As14 Fe7 Fe1 57.15(4) 6_656 6_656 ?
Fe2 Fe7 Fe1 64.66(4) 7_655 6_656 ?
Fe11 Fe7 Fe1 113.83(5) 2 6_656 ?
As3 Fe7 Ce2 93.24(4) 7_655 7_655 ?
As7 Fe7 Ce2 59.70(3) . 7_655 ?
Fe18 Fe7 Ce2 114.45(5) 6_656 7_655 ?
Fe22 Fe7 Ce2 117.30(6) 5_666 7_655 ?
Fe21 Fe7 Ce2 68.19(4) 6_656 7_655 ?
As5 Fe7 Ce2 59.98(3) . 7_655 ?
As14 Fe7 Ce2 166.39(5) 6_656 7_655 ?
Fe2 Fe7 Ce2 65.99(3) 7_655 7_655 ?
Fe11 Fe7 Ce2 65.50(4) 2 7_655 ?
Fe1 Fe7 Ce2 130.63(4) 6_656 7_655 ?
As10 Fe8 As1 112.14(5) 6_665 7_655 ?
As10 Fe8 As2 94.41(5) 6_665 6_665 ?
As1 Fe8 As2 110.99(5) 7_655 6_665 ?
As10 Fe8 As8 110.13(5) 6_665 6_666 ?
As1 Fe8 As8 114.43(5) 7_655 6_666 ?
As2 Fe8 As8 113.07(5) 6_665 6_666 ?
As10 Fe8 Fe9 117.30(5) 6_665 8_565 ?
As1 Fe8 Fe9 129.47(5) 7_655 8_565 ?
As2 Fe8 Fe9 56.58(4) 6_665 8_565 ?
As8 Fe8 Fe9 56.77(4) 6_666 8_565 ?
As10 Fe8 Fe4 55.77(4) 6_665 6_666 ?
As1 Fe8 Fe4 56.59(4) 7_655 6_666 ?
As2 Fe8 Fe4 117.12(5) 6_665 6_666 ?
As8 Fe8 Fe4 128.40(5) 6_666 6_666 ?
Fe9 Fe8 Fe4 171.60(6) 8_565 6_666 ?
As10 Fe8 Fe8 54.88(3) 6_665 7_755 ?
As1 Fe8 Fe8 129.44(3) 7_655 7_755 ?
As2 Fe8 Fe8 118.20(3) 6_665 7_755 ?
As8 Fe8 Fe8 55.46(3) 6_666 7_755 ?
Fe9 Fe8 Fe8 89.02(3) 8_565 7_755 ?
Fe4 Fe8 Fe8 89.82(3) 6_666 7_755 ?
As10 Fe8 Fe6 115.42(5) 6_665 7_655 ?
As1 Fe8 Fe6 57.59(4) 7_655 7_655 ?
As2 Fe8 Fe6 53.47(4) 6_665 7_655 ?
As8 Fe8 Fe6 132.97(5) 6_666 7_655 ?
Fe9 Fe8 Fe6 91.24(4) 8_565 7_655 ?
Fe4 Fe8 Fe6 88.27(4) 6_666 7_655 ?
Fe8 Fe8 Fe6 168.60(3) 7_755 7_655 ?
As10 Fe8 Fe14 57.55(4) 6_665 6_665 ?
As1 Fe8 Fe14 160.83(6) 7_655 6_665 ?
As2 Fe8 Fe14 57.80(3) 6_665 6_665 ?
As8 Fe8 Fe14 84.74(5) 6_666 6_665 ?
Fe9 Fe8 Fe14 60.18(4) 8_565 6_665 ?
Fe4 Fe8 Fe14 112.21(5) 6_666 6_665 ?
Fe8 Fe8 Fe14 60.62(3) 7_755 6_665 ?
Fe6 Fe8 Fe14 109.92(5) 7_655 6_665 ?
As10 Fe8 Ce4 90.27(4) 6_665 6_666 ?
As1 Fe8 Ce4 66.49(3) 7_655 6_666 ?
As2 Fe8 Ce4 175.28(5) 6_665 6_666 ?
As8 Fe8 Ce4 65.64(4) 6_666 6_666 ?
Fe9 Fe8 Ce4 121.48(4) 8_565 6_666 ?
Fe4 Fe8 Ce4 65.26(3) 6_666 6_666 ?
Fe8 Fe8 Ce4 65.193(19) 7_755 6_666 ?
Fe6 Fe8 Ce4 123.68(4) 7_655 6_666 ?
Fe14 Fe8 Ce4 125.79(4) 6_665 6_666 ?
As10 Fe8 Ce1 174.17(5) 6_665 7_655 ?
As1 Fe8 Ce1 67.60(3) 7_655 7_655 ?
As2 Fe8 Ce1 91.02(4) 6_665 7_655 ?
As8 Fe8 Ce1 65.62(3) 6_666 7_655 ?
Fe9 Fe8 Ce1 64.29(3) 8_565 7_655 ?
Fe4 Fe8 Ce1 123.13(4) 6_666 7_655 ?
Fe8 Fe8 Ce1 120.410(19) 7_755 7_655 ?
Fe6 Fe8 Ce1 69.65(3) 7_655 7_655 ?
Fe14 Fe8 Ce1 124.46(4) 6_665 7_655 ?
Ce4 Fe8 Ce1 84.31(3) 6_666 7_655 ?
As2 Fe9 As11 108.08(5) 7_655 6_655 ?
As2 Fe9 As2 105.02(5) 7_655 3 ?
As11 Fe9 As2 98.60(5) 6_655 3 ?
As2 Fe9 As8 117.14(5) 7_655 5_656 ?
As11 Fe9 As8 112.34(5) 6_655 5_656 ?
As2 Fe9 As8 113.85(5) 3 5_656 ?
As2 Fe9 Fe10 71.07(19) 7_655 . ?
As11 Fe9 Fe10 89.2(2) 6_655 . ?
As2 Fe9 Fe10 172.1(2) 3 . ?
As8 Fe9 Fe10 63.7(2) 5_656 . ?
As2 Fe9 Fe8 125.93(5) 7_655 8_565 ?
As11 Fe9 Fe8 123.94(5) 6_655 8_565 ?
As2 Fe9 Fe8 56.82(4) 3 8_565 ?
As8 Fe9 Fe8 57.32(4) 5_656 8_565 ?
Fe10 Fe9 Fe8 119.5(2) . 8_565 ?
As2 Fe9 Fe9 133.70(3) 7_655 7_755 ?
As11 Fe9 Fe9 55.82(3) 6_655 7_755 ?
As2 Fe9 Fe9 119.52(3) 3 7_755 ?
As8 Fe9 Fe9 56.51(3) 5_656 7_755 ?
Fe10 Fe9 Fe9 66.09(19) . 7_755 ?
Fe8 Fe9 Fe9 90.98(3) 8_565 7_755 ?
As2 Fe9 Fe17 76.32(8) 7_655 6_656 ?
As11 Fe9 Fe17 85.75(12) 6_655 6_656 ?
As2 Fe9 Fe17 174.69(15) 3 6_656 ?
As8 Fe9 Fe17 61.38(13) 5_656 6_656 ?
Fe10 Fe9 Fe17 5.5(2) . 6_656 ?
Fe8 Fe9 Fe17 118.15(14) 8_565 6_656 ?
Fe9 Fe9 Fe17 60.55(7) 7_755 6_656 ?
As2 Fe9 Fe14 156.00(6) 7_655 5_655 ?
As11 Fe9 Fe14 61.37(5) 6_655 5_655 ?
As2 Fe9 Fe14 59.01(3) 3 5_655 ?
As8 Fe9 Fe14 86.68(5) 5_656 5_655 ?
Fe10 Fe9 Fe14 126.91(19) . 5_655 ?
Fe8 Fe9 Fe14 63.04(4) 8_565 5_655 ?
Fe9 Fe9 Fe14 60.82(3) 7_755 5_655 ?
Fe17 Fe9 Fe14 121.37(8) 6_656 5_655 ?
As2 Fe9 Fe6 54.50(4) 7_655 6_655 ?
As11 Fe9 Fe6 54.81(4) 6_655 6_655 ?
As2 Fe9 Fe6 120.24(5) 3 6_655 ?
As8 Fe9 Fe6 125.52(5) 5_656 6_655 ?
Fe10 Fe9 Fe6 63.5(2) . 6_655 ?
Fe8 Fe9 Fe6 176.99(6) 8_565 6_655 ?
Fe9 Fe9 Fe6 90.19(3) 7_755 6_655 ?
Fe17 Fe9 Fe6 64.81(14) 6_656 6_655 ?
Fe14 Fe9 Fe6 115.28(5) 5_655 6_655 ?
As2 Fe9 Fe10 81.51(18) 7_655 7_755 ?
As11 Fe9 Fe10 82.56(19) 6_655 7_755 ?
As2 Fe9 Fe10 172.52(18) 3 7_755 ?
As8 Fe9 Fe10 59.18(19) 5_656 7_755 ?
Fe10 Fe9 Fe10 10.9(3) . 7_755 ?
Fe8 Fe9 Fe10 116.44(19) 8_565 7_755 ?
Fe9 Fe9 Fe10 55.14(17) 7_755 7_755 ?
Fe17 Fe9 Fe10 5.4(2) 6_656 7_755 ?
Fe14 Fe9 Fe10 115.97(17) 5_655 7_755 ?
Fe6 Fe9 Fe10 66.45(19) 6_655 7_755 ?
As2 Fe9 Fe9 53.32(4) 7_655 5_655 ?
As11 Fe9 Fe9 112.10(6) 6_655 5_655 ?
As2 Fe9 Fe9 51.70(4) 3 5_655 ?
As8 Fe9 Fe9 134.94(6) 5_656 5_655 ?
Fe10 Fe9 Fe9 124.0(2) . 5_655 ?
Fe8 Fe9 Fe9 91.29(5) 8_565 5_655 ?
Fe9 Fe9 Fe9 166.03(4) 7_755 5_655 ?
Fe17 Fe9 Fe9 129.40(9) 6_656 5_655 ?
Fe14 Fe9 Fe9 108.34(6) 5_655 5_655 ?
Fe6 Fe9 Fe9 86.92(5) 6_655 5_655 ?
Fe10 Fe9 Fe9 134.69(18) 7_755 5_655 ?
Fe17 Fe10 Fe10 4(3) 6_656 7_755 ?
Fe17 Fe10 As5 118(3) 6_656 . ?
Fe10 Fe10 As5 121.14(19) 7_755 . ?
Fe17 Fe10 Fe9 118(3) 6_656 . ?
Fe10 Fe10 Fe9 113.91(19) 7_755 . ?
As5 Fe10 Fe9 115.5(3) . . ?
Fe17 Fe10 As13 81(3) 6_656 6_656 ?
Fe10 Fe10 As13 83.37(18) 7_755 6_656 ?
As5 Fe10 As13 100.9(3) . 6_656 ?
Fe9 Fe10 As13 116.6(4) . 6_656 ?
Fe17 Fe10 As8 87(3) 6_656 5_656 ?
Fe10 Fe10 As8 83.53(18) 7_755 5_656 ?
As5 Fe10 As8 99.6(3) . 5_656 ?
Fe9 Fe10 As8 55.51(19) . 5_656 ?
As13 Fe10 As8 159.2(4) 6_656 5_656 ?
Fe17 Fe10 Fe6 113(3) 6_656 6_655 ?
Fe10 Fe10 Fe6 111.87(17) 7_755 6_655 ?
As5 Fe10 Fe6 118.4(3) . 6_655 ?
Fe9 Fe10 Fe6 61.8(2) . 6_655 ?
As13 Fe10 Fe6 55.36(19) 6_656 6_655 ?
As8 Fe10 Fe6 116.0(3) 5_656 6_655 ?
Fe17 Fe10 Fe9 59(3) 6_656 7_755 ?
Fe10 Fe10 Fe9 55.14(17) 7_755 7_755 ?
As5 Fe10 Fe9 150.6(4) . 7_755 ?
Fe9 Fe10 Fe9 58.8(2) . 7_755 ?
As13 Fe10 Fe9 107.1(3) 6_656 7_755 ?
As8 Fe10 Fe9 52.15(17) 5_656 7_755 ?
Fe6 Fe10 Fe9 85.7(3) 6_655 7_755 ?
Fe17 Fe10 As5 46(3) 6_656 7_755 ?
Fe10 Fe10 As5 48.65(18) 7_755 7_755 ?
As5 Fe10 As5 72.5(2) . 7_755 ?
Fe9 Fe10 As5 146.1(4) . 7_755 ?
As13 Fe10 As5 92.2(3) 6_656 7_755 ?
As8 Fe10 As5 91.2(3) 5_656 7_755 ?
Fe6 Fe10 As5 146.3(4) 6_655 7_755 ?
Fe9 Fe10 As5 97.3(3) 7_755 7_755 ?
Fe17 Fe10 As2 161(3) 6_656 7_655 ?
Fe10 Fe10 As2 158.55(19) 7_755 7_655 ?
As5 Fe10 As2 80.2(2) . 7_655 ?
Fe9 Fe10 As2 51.00(16) . 7_655 ?
As13 Fe10 As2 90.8(3) 6_656 7_655 ?
As8 Fe10 As2 95.6(3) 5_656 7_655 ?
Fe6 Fe10 As2 49.46(15) 6_655 7_655 ?
Fe9 Fe10 As2 107.8(3) 7_755 7_655 ?
As5 Fe10 As2 152.6(4) 7_755 7_655 ?
Fe17 Fe10 Fe16 84(3) 6_656 6_656 ?
Fe10 Fe10 Fe16 84.18(16) 7_755 6_656 ?
As5 Fe10 Fe16 57.2(2) . 6_656 ?
Fe9 Fe10 Fe16 100.8(3) . 6_656 ?
As13 Fe10 Fe16 142.4(4) 6_656 6_656 ?
As8 Fe10 Fe16 51.34(17) 5_656 6_656 ?
Fe6 Fe10 Fe16 159.7(3) 6_655 6_656 ?
Fe9 Fe10 Fe16 94.2(3) 7_755 6_656 ?
As5 Fe10 Fe16 53.93(17) 7_755 6_656 ?
As2 Fe10 Fe16 112.0(3) 7_655 6_656 ?
Fe17 Fe10 Fe21 80(3) 6_656 6_656 ?
Fe10 Fe10 Fe21 84.22(16) 7_755 6_656 ?
As5 Fe10 Fe21 57.16(19) . 6_656 ?
Fe9 Fe10 Fe21 159.1(4) . 6_656 ?
As13 Fe10 Fe21 52.73(18) 6_656 6_656 ?
As8 Fe10 Fe21 141.2(4) 5_656 6_656 ?
Fe6 Fe10 Fe21 102.8(3) 6_655 6_656 ?
Fe9 Fe10 Fe21 138.1(3) 7_755 6_656 ?
As5 Fe10 Fe21 54.00(17) 7_755 6_656 ?
As2 Fe10 Fe21 108.6(3) 7_655 6_656 ?
Fe16 Fe10 Fe21 90.8(3) 6_656 6_656 ?
As7 Fe11 As3 113.01(5) 2 . ?
As7 Fe11 As3 113.01(5) 2 8_565 ?
As3 Fe11 As3 93.11(7) . 8_565 ?
As7 Fe11 As16 106.92(7) 2 . ?
As3 Fe11 As16 115.31(5) . . ?
As3 Fe11 As16 115.31(5) 8_565 . ?
As7 Fe11 Fe15 125.93(5) 2 . ?
As3 Fe11 Fe15 57.41(4) . . ?
As3 Fe11 Fe15 120.26(7) 8_565 . ?
As16 Fe11 Fe15 58.05(4) . . ?
As7 Fe11 Fe15 125.93(5) 2 2 ?
As3 Fe11 Fe15 120.26(7) . 2 ?
As3 Fe11 Fe15 57.41(4) 8_565 2 ?
As16 Fe11 Fe15 58.05(4) . 2 ?
Fe15 Fe11 Fe15 91.76(6) . 2 ?
As7 Fe11 Fe7 58.14(4) 2 7_655 ?
As3 Fe11 Fe7 54.89(4) . 7_655 ?
As3 Fe11 Fe7 114.78(7) 8_565 7_655 ?
As16 Fe11 Fe7 129.38(5) . 7_655 ?
Fe15 Fe11 Fe7 90.37(3) . 7_655 ?
Fe15 Fe11 Fe7 171.71(8) 2 7_655 ?
As7 Fe11 Fe7 58.14(4) 2 2 ?
As3 Fe11 Fe7 114.78(7) . 2 ?
As3 Fe11 Fe7 54.89(3) 8_565 2 ?
As16 Fe11 Fe7 129.38(4) . 2 ?
Fe15 Fe11 Fe7 171.71(8) . 2 ?
Fe15 Fe11 Fe7 90.37(3) 2 2 ?
Fe7 Fe11 Fe7 86.43(6) 7_655 2 ?
As7 Fe11 Fe24 161.01(8) 2 . ?
As3 Fe11 Fe24 56.38(4) . . ?
As3 Fe11 Fe24 56.38(4) 8_565 . ?
As16 Fe11 Fe24 92.07(6) . . ?
Fe15 Fe11 Fe24 64.35(5) . . ?
Fe15 Fe11 Fe24 64.35(5) 2 . ?
Fe7 Fe11 Fe24 109.61(5) 7_655 . ?
Fe7 Fe11 Fe24 109.61(5) 2 . ?
As7 Fe11 Ce2 61.17(3) 2 . ?
As3 Fe11 Ce2 93.92(2) . . ?
As3 Fe11 Ce2 172.32(5) 8_565 . ?
As16 Fe11 Ce2 64.11(4) . . ?
Fe15 Fe11 Ce2 66.48(4) . . ?
Fe15 Fe11 Ce2 120.88(6) 2 . ?
Fe7 Fe11 Ce2 67.26(3) 7_655 . ?
Fe7 Fe11 Ce2 118.92(6) 2 . ?
Fe24 Fe11 Ce2 130.71(4) . . ?
As7 Fe11 Ce2 61.17(3) 2 8_565 ?
As3 Fe11 Ce2 172.32(5) . 8_565 ?
As3 Fe11 Ce2 93.92(2) 8_565 8_565 ?
As16 Fe11 Ce2 64.12(4) . 8_565 ?
Fe15 Fe11 Ce2 120.88(6) . 8_565 ?
Fe15 Fe11 Ce2 66.48(4) 2 8_565 ?
Fe7 Fe11 Ce2 118.92(6) 7_655 8_565 ?
Fe7 Fe11 Ce2 67.26(3) 2 8_565 ?
Fe24 Fe11 Ce2 130.71(4) . 8_565 ?
Ce2 Fe11 Ce2 78.91(4) . 8_565 ?
Fe12 Fe12 As7 112.50(15) 2_655 . ?
Fe12 Fe12 As13 75.07(14) 2_655 6_656 ?
As7 Fe12 As13 105.88(15) . 6_656 ?
Fe12 Fe12 As13 75.07(14) 2_655 5_666 ?
As7 Fe12 As13 105.88(15) . 5_666 ?
As13 Fe12 As13 142.7(3) 6_656 5_666 ?
Fe12 Fe12 As6 152.42(14) 2_655 2 ?
As7 Fe12 As6 95.1(2) . 2 ?
As13 Fe12 As6 98.09(15) 6_656 2 ?
As13 Fe12 As6 98.09(15) 5_666 2 ?
Fe12 Fe12 Fe5 105.38(13) 2_655 6_655 ?
As7 Fe12 Fe5 131.22(19) . 6_655 ?
As13 Fe12 Fe5 55.71(9) 6_656 6_655 ?
As13 Fe12 Fe5 112.8(2) 5_666 6_655 ?
As6 Fe12 Fe5 51.96(11) 2 6_655 ?
Fe12 Fe12 Fe5 105.38(12) 2_655 3_565 ?
As7 Fe12 Fe5 131.22(19) . 3_565 ?
As13 Fe12 Fe5 112.8(2) 6_656 3_565 ?
As13 Fe12 Fe5 55.71(9) 5_666 3_565 ?
As6 Fe12 Fe5 51.96(11) 2 3_565 ?
Fe5 Fe12 Fe5 60.29(13) 6_655 3_565 ?
Fe12 Fe12 Fe21 77.81(12) 2_655 6_656 ?
As7 Fe12 Fe21 57.27(11) . 6_656 ?
As13 Fe12 Fe21 53.21(7) 6_656 6_656 ?
As13 Fe12 Fe21 138.2(2) 5_666 6_656 ?
As6 Fe12 Fe21 119.91(15) 2 6_656 ?
Fe5 Fe12 Fe21 104.69(4) 6_655 6_656 ?
Fe5 Fe12 Fe21 164.97(15) 3_565 6_656 ?
Fe12 Fe12 Fe21 77.81(12) 2_655 5_666 ?
As7 Fe12 Fe21 57.27(11) . 5_666 ?
As13 Fe12 Fe21 138.2(2) 6_656 5_666 ?
As13 Fe12 Fe21 53.21(7) 5_666 5_666 ?
As6 Fe12 Fe21 119.91(15) 2 5_666 ?
Fe5 Fe12 Fe21 164.97(15) 6_655 5_666 ?
Fe5 Fe12 Fe21 104.69(4) 3_565 5_666 ?
Fe21 Fe12 Fe21 90.33(18) 6_656 5_666 ?
Fe12 Fe12 Ce2 138.49(7) 2_655 7_655 ?
As7 Fe12 Ce2 59.19(11) . 7_655 ?
As13 Fe12 Ce2 69.85(8) 6_656 7_655 ?
As13 Fe12 Ce2 145.4(2) 5_666 7_655 ?
As6 Fe12 Ce2 56.59(10) 2 7_655 ?
Fe5 Fe12 Ce2 72.13(10) 6_655 7_655 ?
Fe5 Fe12 Ce2 108.17(18) 3_565 7_655 ?
Fe21 Fe12 Ce2 63.70(8) 6_656 7_655 ?
Fe21 Fe12 Ce2 115.51(19) 5_666 7_655 ?
Fe12 Fe12 Ce2 138.49(7) 2_655 2 ?
As7 Fe12 Ce2 59.19(11) . 2 ?
As13 Fe12 Ce2 145.4(2) 6_656 2 ?
As13 Fe12 Ce2 69.85(8) 5_666 2 ?
As6 Fe12 Ce2 56.59(10) 2 2 ?
Fe5 Fe12 Ce2 108.17(18) 6_655 2 ?
Fe5 Fe12 Ce2 72.13(10) 3_565 2 ?
Fe21 Fe12 Ce2 115.51(19) 6_656 2 ?
Fe21 Fe12 Ce2 63.70(8) 5_666 2 ?
Ce2 Fe12 Ce2 76.06(12) 7_655 2 ?
As4 Fe13 As4 85.90(6) 7_655 . ?
As4 Fe13 As12 115.99(5) 7_655 2 ?
As4 Fe13 As12 115.99(5) . 2 ?
As4 Fe13 As9 112.06(5) 7_655 . ?
As4 Fe13 As9 112.06(5) . . ?
As12 Fe13 As9 112.36(7) 2 . ?
As4 Fe13 Fe3 56.54(4) 7_655 2 ?
As4 Fe13 Fe3 109.77(6) . 2 ?
As12 Fe13 Fe3 59.45(4) 2 2 ?
As9 Fe13 Fe3 135.47(4) . 2 ?
As4 Fe13 Fe3 109.77(6) 7_655 8_565 ?
As4 Fe13 Fe3 56.54(4) . 8_565 ?
As12 Fe13 Fe3 59.45(4) 2 8_565 ?
As9 Fe13 Fe3 135.47(4) . 8_565 ?
Fe3 Fe13 Fe3 81.50(6) 2 8_565 ?
As4 Fe13 Fe2 112.28(6) 7_655 . ?
As4 Fe13 Fe2 56.06(4) . . ?
As12 Fe13 Fe2 130.27(4) 2 . ?
As9 Fe13 Fe2 56.54(4) . . ?
Fe3 Fe13 Fe2 164.38(7) 2 . ?
Fe3 Fe13 Fe2 93.73(3) 8_565 . ?
As4 Fe13 Fe2 56.06(4) 7_655 7_655 ?
As4 Fe13 Fe2 112.28(6) . 7_655 ?
As12 Fe13 Fe2 130.27(4) 2 7_655 ?
As9 Fe13 Fe2 56.54(4) . 7_655 ?
Fe3 Fe13 Fe2 93.73(3) 2 7_655 ?
Fe3 Fe13 Fe2 164.38(7) 8_565 7_655 ?
Fe2 Fe13 Fe2 86.93(6) . 7_655 ?
As4 Fe13 Fe16 56.26(4) 7_655 2 ?
As4 Fe13 Fe16 56.26(4) . 2 ?
As12 Fe13 Fe16 86.13(6) 2 2 ?
As9 Fe13 Fe16 161.50(7) . 2 ?
Fe3 Fe13 Fe16 53.51(4) 2 2 ?
Fe3 Fe13 Fe16 53.51(4) 8_565 2 ?
Fe2 Fe13 Fe16 111.90(5) . 2 ?
Fe2 Fe13 Fe16 111.90(5) 7_655 2 ?
As4 Fe13 Ce1 177.34(6) 7_655 8_565 ?
As4 Fe13 Ce1 94.57(2) . 8_565 ?
As12 Fe13 Ce1 61.47(3) 2 8_565 ?
As9 Fe13 Ce1 70.20(4) . 8_565 ?
Fe3 Fe13 Ce1 120.91(5) 2 8_565 ?
Fe3 Fe13 Ce1 68.47(3) 8_565 8_565 ?
Fe2 Fe13 Ce1 70.05(3) . 8_565 ?
Fe2 Fe13 Ce1 125.94(6) 7_655 8_565 ?
Fe16 Fe13 Ce1 121.96(4) 2 8_565 ?
As4 Fe13 Ce1 94.57(2) 7_655 2 ?
As4 Fe13 Ce1 177.34(6) . 2 ?
As12 Fe13 Ce1 61.47(3) 2 2 ?
As9 Fe13 Ce1 70.20(4) . 2 ?
Fe3 Fe13 Ce1 68.47(3) 2 2 ?
Fe3 Fe13 Ce1 120.91(5) 8_565 2 ?
Fe2 Fe13 Ce1 125.94(6) . 2 ?
Fe2 Fe13 Ce1 70.05(3) 7_655 2 ?
Fe16 Fe13 Ce1 121.96(4) 2 2 ?
Ce1 Fe13 Ce1 84.84(4) 8_565 2 ?
As9 Fe14 As10 103.40(6) . . ?
As9 Fe14 As2 98.78(4) . 7_655 ?
As10 Fe14 As2 87.90(4) . 7_655 ?
As9 Fe14 As2 98.78(4) . . ?
As10 Fe14 As2 87.90(4) . . ?
As2 Fe14 As2 162.44(8) 7_655 . ?
As9 Fe14 As11 98.39(6) . 2 ?
As10 Fe14 As11 158.20(8) . 2 ?
As2 Fe14 As11 88.80(4) 7_655 2 ?
As2 Fe14 As11 88.80(4) . 2 ?
As9 Fe14 Fe9 135.09(6) . 3_455 ?
As10 Fe14 Fe9 109.42(6) . 3_455 ?
As2 Fe14 Fe9 111.99(6) 7_655 3_455 ?
As2 Fe14 Fe9 53.90(3) . 3_455 ?
As11 Fe14 Fe9 52.52(4) 2 3_455 ?
As9 Fe14 Fe9 135.09(6) . 5_655 ?
As10 Fe14 Fe9 109.42(6) . 5_655 ?
As2 Fe14 Fe9 53.90(3) 7_655 5_655 ?
As2 Fe14 Fe9 111.99(6) . 5_655 ?
As11 Fe14 Fe9 52.52(4) 2 5_655 ?
Fe9 Fe14 Fe9 58.36(5) 3_455 5_655 ?
As9 Fe14 Fe8 138.80(5) . 6 ?
As10 Fe14 Fe8 53.00(4) . 6 ?
As2 Fe14 Fe8 111.68(6) 7_655 6 ?
As2 Fe14 Fe8 53.11(3) . 6 ?
As11 Fe14 Fe8 108.96(5) 2 6 ?
Fe9 Fe14 Fe8 56.79(4) 3_455 6 ?
Fe9 Fe14 Fe8 86.02(5) 5_655 6 ?
As9 Fe14 Fe8 138.80(5) . 4_645 ?
As10 Fe14 Fe8 53.00(4) . 4_645 ?
As2 Fe14 Fe8 53.11(3) 7_655 4_645 ?
As2 Fe14 Fe8 111.68(6) . 4_645 ?
As11 Fe14 Fe8 108.96(5) 2 4_645 ?
Fe9 Fe14 Fe8 86.02(5) 3_455 4_645 ?
Fe9 Fe14 Fe8 56.79(4) 5_655 4_645 ?
Fe8 Fe14 Fe8 58.76(5) 6 4_645 ?
As9 Fe14 Ce2 63.98(3) . 7_655 ?
As10 Fe14 Ce2 58.61(3) . 7_655 ?
As2 Fe14 Ce2 56.13(3) 7_655 7_655 ?
As2 Fe14 Ce2 133.59(5) . 7_655 ?
As11 Fe14 Ce2 134.21(3) 2 7_655 ?
Fe9 Fe14 Ce2 160.92(6) 3_455 7_655 ?
Fe9 Fe14 Ce2 109.27(3) 5_655 7_655 ?
Fe8 Fe14 Ce2 111.00(5) 6 7_655 ?
Fe8 Fe14 Ce2 74.89(3) 4_645 7_655 ?
As9 Fe14 Ce2 63.98(3) . . ?
As10 Fe14 Ce2 58.61(3) . . ?
As2 Fe14 Ce2 133.59(5) 7_655 . ?
As2 Fe14 Ce2 56.13(3) . . ?
As11 Fe14 Ce2 134.21(3) 2 . ?
Fe9 Fe14 Ce2 109.27(3) 3_455 . ?
Fe9 Fe14 Ce2 160.92(6) 5_655 . ?
Fe8 Fe14 Ce2 74.89(3) 6 . ?
Fe8 Fe14 Ce2 111.00(5) 4_645 . ?
Ce2 Fe14 Ce2 78.21(3) 7_655 . ?
As3 Fe15 As3 89.18(6) 7_655 . ?
As3 Fe15 As16 114.90(5) 7_655 . ?
As3 Fe15 As16 114.90(5) . . ?
As3 Fe15 As9 111.42(5) 7_655 . ?
As3 Fe15 As9 111.42(5) . . ?
As16 Fe15 As9 112.91(7) . . ?
As3 Fe15 Fe11 115.56(7) 7_655 . ?
As3 Fe15 Fe11 56.95(4) . . ?
As16 Fe15 Fe11 58.10(4) . . ?
As9 Fe15 Fe11 130.84(5) . . ?
As3 Fe15 Fe11 56.95(4) 7_655 2 ?
As3 Fe15 Fe11 115.56(7) . 2 ?
As16 Fe15 Fe11 58.10(4) . 2 ?
As9 Fe15 Fe11 130.84(4) . 2 ?
Fe11 Fe15 Fe11 88.16(6) . 2 ?
As3 Fe15 Fe2 55.74(3) 7_655 7_655 ?
As3 Fe15 Fe2 113.66(6) . 7_655 ?
As16 Fe15 Fe2 130.25(4) . 7_655 ?
As9 Fe15 Fe2 56.07(4) . 7_655 ?
Fe11 Fe15 Fe2 168.88(8) . 7_655 ?
Fe11 Fe15 Fe2 91.47(4) 2 7_655 ?
As3 Fe15 Fe2 113.66(6) 7_655 . ?
As3 Fe15 Fe2 55.74(3) . . ?
As16 Fe15 Fe2 130.25(4) . . ?
As9 Fe15 Fe2 56.07(4) . . ?
Fe11 Fe15 Fe2 91.47(4) . . ?
Fe11 Fe15 Fe2 168.88(8) 2 . ?
Fe2 Fe15 Fe2 86.76(6) 7_655 . ?
As3 Fe15 Fe24 54.94(4) 7_655 . ?
As3 Fe15 Fe24 54.94(4) . . ?
As16 Fe15 Fe24 90.00(6) . . ?
As9 Fe15 Fe24 157.09(7) . . ?
Fe11 Fe15 Fe24 60.88(5) . . ?
Fe11 Fe15 Fe24 60.88(5) 2 . ?
Fe2 Fe15 Fe24 109.45(5) 7_655 . ?
Fe2 Fe15 Fe24 109.45(5) . . ?
As3 Fe15 Ce2 176.14(5) 7_655 . ?
As3 Fe15 Ce2 94.45(2) . . ?
As16 Fe15 Ce2 64.67(3) . . ?
As9 Fe15 Ce2 65.99(3) . . ?
Fe11 Fe15 Ce2 67.72(4) . . ?
Fe11 Fe15 Ce2 122.19(6) 2 . ?
Fe2 Fe15 Ce2 121.28(6) 7_655 . ?
Fe2 Fe15 Ce2 67.61(3) . . ?
Fe24 Fe15 Ce2 128.50(3) . . ?
As3 Fe15 Ce2 94.45(2) 7_655 7_655 ?
As3 Fe15 Ce2 176.14(5) . 7_655 ?
As16 Fe15 Ce2 64.67(3) . 7_655 ?
As9 Fe15 Ce2 65.99(3) . 7_655 ?
Fe11 Fe15 Ce2 122.19(6) . 7_655 ?
Fe11 Fe15 Ce2 67.72(4) 2 7_655 ?
Fe2 Fe15 Ce2 67.61(3) 7_655 7_655 ?
Fe2 Fe15 Ce2 121.28(6) . 7_655 ?
Fe24 Fe15 Ce2 128.50(3) . 7_655 ?
Ce2 Fe15 Ce2 81.89(4) . 7_655 ?
As8 Fe16 Fe3 136.59(4) 2 . ?
As8 Fe16 Fe3 136.59(4) 2 7_655 ?
Fe3 Fe16 Fe3 86.16(7) . 7_655 ?
As8 Fe16 As4 94.89(5) 2 8_565 ?
Fe3 Fe16 As4 56.24(4) . 8_565 ?
Fe3 Fe16 As4 108.43(6) 7_655 8_565 ?
As8 Fe16 As4 94.89(5) 2 2 ?
Fe3 Fe16 As4 108.43(6) . 2 ?
Fe3 Fe16 As4 56.24(4) 7_655 2 ?
As4 Fe16 As4 79.33(5) 8_565 2 ?
As8 Fe16 As5 102.23(6) 2 4_656 ?
Fe3 Fe16 As5 108.59(6) . 4_656 ?
Fe3 Fe16 As5 59.26(4) 7_655 4_656 ?
As4 Fe16 As5 162.82(7) 8_565 4_656 ?
As4 Fe16 As5 100.35(3) 2 4_656 ?
As8 Fe16 As5 102.23(6) 2 6_566 ?
Fe3 Fe16 As5 59.26(4) . 6_566 ?
Fe3 Fe16 As5 108.59(6) 7_655 6_566 ?
As4 Fe16 As5 100.35(3) 8_565 6_566 ?
As4 Fe16 As5 162.82(7) 2 6_566 ?
As5 Fe16 As5 74.83(5) 4_656 6_566 ?
As8 Fe16 Fe18 146.17(8) 2 . ?
Fe3 Fe16 Fe18 55.84(4) . . ?
Fe3 Fe16 Fe18 55.84(4) 7_655 . ?
As4 Fe16 Fe18 110.80(5) 8_565 . ?
As4 Fe16 Fe18 110.80(5) 2 . ?
As5 Fe16 Fe18 52.98(4) 4_656 . ?
As5 Fe16 Fe18 52.98(4) 6_566 . ?
As8 Fe16 Fe17 58.38(14) 2 . ?
Fe3 Fe16 Fe17 116.43(10) . . ?
Fe3 Fe16 Fe17 116.43(10) 7_655 . ?
As4 Fe16 Fe17 134.12(7) 8_565 . ?
As4 Fe16 Fe17 134.12(7) 2 . ?
As5 Fe16 Fe17 57.26(10) 4_656 . ?
As5 Fe16 Fe17 57.26(10) 6_566 . ?
Fe18 Fe16 Fe17 87.79(14) . . ?
As8 Fe16 Fe10 58.13(19) 2 4_656 ?
Fe3 Fe16 Fe10 121.10(18) . 4_656 ?
Fe3 Fe16 Fe10 112.21(18) 7_655 4_656 ?
As4 Fe16 Fe10 139.01(18) 8_565 4_656 ?
As4 Fe16 Fe10 128.71(17) 2 4_656 ?
As5 Fe16 Fe10 53.47(18) 4_656 4_656 ?
As5 Fe16 Fe10 61.84(17) 6_566 4_656 ?
Fe18 Fe16 Fe10 88.23(19) . 4_656 ?
Fe17 Fe16 Fe10 5.84(16) . 4_656 ?
As8 Fe16 Fe10 58.13(19) 2 6_566 ?
Fe3 Fe16 Fe10 112.21(18) . 6_566 ?
Fe3 Fe16 Fe10 121.10(18) 7_655 6_566 ?
As4 Fe16 Fe10 128.71(17) 8_565 6_566 ?
As4 Fe16 Fe10 139.01(17) 2 6_566 ?
As5 Fe16 Fe10 61.84(17) 4_656 6_566 ?
As5 Fe16 Fe10 53.47(18) 6_566 6_566 ?
Fe18 Fe16 Fe10 88.23(19) . 6_566 ?
Fe17 Fe16 Fe10 5.84(16) . 6_566 ?
Fe10 Fe16 Fe10 11.6(3) 4_656 6_566 ?
As8 Fe16 Fe13 131.82(7) 2 2 ?
Fe3 Fe16 Fe13 57.27(4) . 2 ?
Fe3 Fe16 Fe13 57.27(4) 7_655 2 ?
As4 Fe16 Fe13 51.17(4) 8_565 2 ?
As4 Fe16 Fe13 51.17(4) 2 2 ?
As5 Fe16 Fe13 115.42(5) 4_656 2 ?
As5 Fe16 Fe13 115.42(5) 6_566 2 ?
Fe18 Fe16 Fe13 82.01(6) . 2 ?
Fe17 Fe16 Fe13 169.80(15) . 2 ?
Fe10 Fe16 Fe13 168.64(19) 4_656 2 ?
Fe10 Fe16 Fe13 168.64(19) 6_566 2 ?
Fe10 Fe17 Fe10 171(6) 4_656 6_566 ?
Fe10 Fe17 As13 93(3) 4_656 . ?
Fe10 Fe17 As13 93(3) 6_566 . ?
Fe10 Fe17 As8 87(3) 4_656 2 ?
Fe10 Fe17 As8 87(3) 6_566 2 ?
As13 Fe17 As8 163.2(3) . 2 ?
Fe10 Fe17 As5 130(3) 4_656 6_566 ?
Fe10 Fe17 As5 56(3) 6_566 6_566 ?
As13 Fe17 As5 97.7(2) . 6_566 ?
As8 Fe17 As5 95.76(19) 2 6_566 ?
Fe10 Fe17 As5 56(3) 4_656 4_656 ?
Fe10 Fe17 As5 130(3) 6_566 4_656 ?
As13 Fe17 As5 97.7(2) . 4_656 ?
As8 Fe17 As5 95.76(19) 2 4_656 ?
As5 Fe17 As5 73.55(17) 6_566 4_656 ?
Fe10 Fe17 Fe9 56(3) 4_656 4_656 ?
Fe10 Fe17 Fe9 115(3) 6_566 4_656 ?
As13 Fe17 Fe9 112.4(2) . 4_656 ?
As8 Fe17 Fe9 53.78(13) 2 4_656 ?
As5 Fe17 Fe9 149.5(3) 6_566 4_656 ?
As5 Fe17 Fe9 105.85(10) 4_656 4_656 ?
Fe10 Fe17 Fe9 115(3) 4_656 6_566 ?
Fe10 Fe17 Fe9 56(3) 6_566 6_566 ?
As13 Fe17 Fe9 112.4(2) . 6_566 ?
As8 Fe17 Fe9 53.78(13) 2 6_566 ?
As5 Fe17 Fe9 105.85(10) 6_566 6_566 ?
As5 Fe17 Fe9 149.5(3) 4_656 6_566 ?
Fe9 Fe17 Fe9 58.91(14) 4_656 6_566 ?
Fe10 Fe17 Fe21 94(3) 4_656 . ?
Fe10 Fe17 Fe21 94(3) 6_566 . ?
As13 Fe17 Fe21 53.46(13) . . ?
As8 Fe17 Fe21 143.4(3) 2 . ?
As5 Fe17 Fe21 56.31(13) 6_566 . ?
As5 Fe17 Fe21 56.31(13) 4_656 . ?
Fe9 Fe17 Fe21 148.85(11) 4_656 . ?
Fe9 Fe17 Fe21 148.85(11) 6_566 . ?
Fe10 Fe17 Fe16 90(3) 4_656 . ?
Fe10 Fe17 Fe16 90(3) 6_566 . ?
As13 Fe17 Fe16 145.3(3) . . ?
As8 Fe17 Fe16 51.50(12) 2 . ?
As5 Fe17 Fe16 55.98(13) 6_566 . ?
As5 Fe17 Fe16 55.98(13) 4_656 . ?
Fe9 Fe17 Fe16 97.62(19) 4_656 . ?
Fe9 Fe17 Fe16 97.62(19) 6_566 . ?
Fe21 Fe17 Fe16 91.86(19) . . ?
Fe10 Fe17 Fe6 62(3) 4_656 7_656 ?
Fe10 Fe17 Fe6 116(3) 6_566 7_656 ?
As13 Fe17 Fe6 53.91(12) . 7_656 ?
As8 Fe17 Fe6 111.8(2) 2 7_656 ?
As5 Fe17 Fe6 151.5(3) 6_566 7_656 ?
As5 Fe17 Fe6 109.35(10) 4_656 7_656 ?
Fe9 Fe17 Fe6 58.50(11) 4_656 7_656 ?
Fe9 Fe17 Fe6 85.82(19) 6_566 7_656 ?
Fe21 Fe17 Fe6 100.64(19) . 7_656 ?
Fe16 Fe17 Fe6 149.72(12) . 7_656 ?
Fe10 Fe17 Fe6 116(3) 4_656 1_556 ?
Fe10 Fe17 Fe6 62(3) 6_566 1_556 ?
As13 Fe17 Fe6 53.91(12) . 1_556 ?
As8 Fe17 Fe6 111.8(2) 2 1_556 ?
As5 Fe17 Fe6 109.35(10) 6_566 1_556 ?
As5 Fe17 Fe6 151.5(3) 4_656 1_556 ?
Fe9 Fe17 Fe6 85.82(19) 4_656 1_556 ?
Fe9 Fe17 Fe6 58.50(11) 6_566 1_556 ?
Fe21 Fe17 Fe6 100.64(19) . 1_556 ?
Fe16 Fe17 Fe6 149.72(12) . 1_556 ?
Fe6 Fe17 Fe6 54.41(13) 7_656 1_556 ?
As5 Fe18 As5 82.16(6) 4_656 6_566 ?
As5 Fe18 As14 125.36(5) 4_656 . ?
As5 Fe18 As14 125.36(5) 6_566 . ?
As5 Fe18 As12 123.81(5) 4_656 . ?
As5 Fe18 As12 123.81(5) 6_566 . ?
As14 Fe18 As12 82.28(6) . . ?
As5 Fe18 Fe3 62.33(4) 4_656 7_655 ?
As5 Fe18 Fe3 116.45(7) 6_566 7_655 ?
As14 Fe18 Fe3 118.16(5) . 7_655 ?
As12 Fe18 Fe3 61.48(4) . 7_655 ?
As5 Fe18 Fe3 116.45(7) 4_656 . ?
As5 Fe18 Fe3 62.33(4) 6_566 . ?
As14 Fe18 Fe3 118.16(5) . . ?
As12 Fe18 Fe3 61.48(4) . . ?
Fe3 Fe18 Fe3 87.62(7) 7_655 . ?
As5 Fe18 Fe7 62.65(4) 4_656 4_656 ?
As5 Fe18 Fe7 114.48(7) 6_566 4_656 ?
As14 Fe18 Fe7 62.91(4) . 4_656 ?
As12 Fe18 Fe7 121.71(5) . 4_656 ?
Fe3 Fe18 Fe7 94.47(4) 7_655 4_656 ?
Fe3 Fe18 Fe7 176.77(7) . 4_656 ?
As5 Fe18 Fe7 114.48(7) 4_656 6_566 ?
As5 Fe18 Fe7 62.65(4) 6_566 6_566 ?
As14 Fe18 Fe7 62.91(4) . 6_566 ?
As12 Fe18 Fe7 121.71(5) . 6_566 ?
Fe3 Fe18 Fe7 176.77(7) 7_655 6_566 ?
Fe3 Fe18 Fe7 94.47(4) . 6_566 ?
Fe7 Fe18 Fe7 83.33(7) 4_656 6_566 ?
As5 Fe18 Fe1 174.13(5) 4_656 . ?
As5 Fe18 Fe1 91.96(3) 6_566 . ?
As14 Fe18 Fe1 58.51(4) . . ?
As12 Fe18 Fe1 59.63(4) . . ?
Fe3 Fe18 Fe1 120.83(7) 7_655 . ?
Fe3 Fe18 Fe1 60.05(4) . . ?
Fe7 Fe18 Fe1 120.55(6) 4_656 . ?
Fe7 Fe18 Fe1 62.39(4) 6_566 . ?
As5 Fe18 Fe1 91.96(3) 4_656 7_655 ?
As5 Fe18 Fe1 174.13(5) 6_566 7_655 ?
As14 Fe18 Fe1 58.51(4) . 7_655 ?
As12 Fe18 Fe1 59.63(4) . 7_655 ?
Fe3 Fe18 Fe1 60.05(4) 7_655 7_655 ?
Fe3 Fe18 Fe1 120.83(7) . 7_655 ?
Fe7 Fe18 Fe1 62.39(4) 4_656 7_655 ?
Fe7 Fe18 Fe1 120.55(6) 6_566 7_655 ?
Fe1 Fe18 Fe1 93.91(6) . 7_655 ?
As5 Fe18 Fe16 59.71(4) 4_656 . ?
As5 Fe18 Fe16 59.71(4) 6_566 . ?
As14 Fe18 Fe16 171.86(8) . . ?
As12 Fe18 Fe16 89.58(6) . . ?
Fe3 Fe18 Fe16 57.00(4) 7_655 . ?
Fe3 Fe18 Fe16 57.00(4) . . ?
Fe7 Fe18 Fe16 122.32(5) 4_656 . ?
Fe7 Fe18 Fe16 122.32(5) 6_566 . ?
Fe1 Fe18 Fe16 117.05(5) . . ?
Fe1 Fe18 Fe16 117.05(5) 7_655 . ?
As5 Fe18 Fe21 58.60(4) 4_656 . ?
As5 Fe18 Fe21 58.60(4) 6_566 . ?
As14 Fe18 Fe21 93.87(6) . . ?
As12 Fe18 Fe21 176.15(7) . . ?
Fe3 Fe18 Fe21 120.85(5) 7_655 . ?
Fe3 Fe18 Fe21 120.85(5) . . ?
Fe7 Fe18 Fe21 55.94(4) 4_656 . ?
Fe7 Fe18 Fe21 55.94(4) 6_566 . ?
Fe1 Fe18 Fe21 118.28(4) . . ?
Fe1 Fe18 Fe21 118.28(4) 7_655 . ?
Fe16 Fe18 Fe21 94.27(6) . . ?
As12 Fe19 As1 98.31(9) . . ?
As12 Fe19 As1 98.31(9) . 7_655 ?
As1 Fe19 As1 163.37(18) . 7_655 ?
As12 Fe19 Fe6 115.78(14) . 7_655 ?
As1 Fe19 Fe6 114.83(13) . 7_655 ?
As1 Fe19 Fe6 56.61(5) 7_655 7_655 ?
As12 Fe19 Fe6 115.78(14) . . ?
As1 Fe19 Fe6 56.61(5) . . ?
As1 Fe19 Fe6 114.83(13) 7_655 . ?
Fe6 Fe19 Fe6 58.72(9) 7_655 . ?
As12 Fe19 As14 72.43(10) . . ?
As1 Fe19 As14 92.67(9) . . ?
As1 Fe19 As14 92.67(9) 7_655 . ?
Fe6 Fe19 As14 148.36(8) 7_655 . ?
Fe6 Fe19 As14 148.36(8) . . ?
As12 Fe19 As11 76.80(12) . . ?
As1 Fe19 As11 91.72(9) . . ?
As1 Fe19 As11 91.72(9) 7_655 . ?
Fe6 Fe19 As11 50.51(7) 7_655 . ?
Fe6 Fe19 As11 50.51(7) . . ?
As14 Fe19 As11 149.22(16) . . ?
As12 Fe19 Fe5 152.08(4) . . ?
As1 Fe19 Fe5 53.79(6) . . ?
As1 Fe19 Fe5 109.58(13) 7_655 . ?
Fe6 Fe19 Fe5 80.19(11) 7_655 . ?
Fe6 Fe19 Fe5 51.01(6) . . ?
As14 Fe19 Fe5 106.64(13) . . ?
As11 Fe19 Fe5 100.48(11) . . ?
As12 Fe19 Fe5 152.08(4) . 7_655 ?
As1 Fe19 Fe5 109.58(13) . 7_655 ?
As1 Fe19 Fe5 53.79(6) 7_655 7_655 ?
Fe6 Fe19 Fe5 51.01(6) 7_655 7_655 ?
Fe6 Fe19 Fe5 80.19(11) . 7_655 ?
As14 Fe19 Fe5 106.64(13) . 7_655 ?
As11 Fe19 Fe5 100.48(11) . 7_655 ?
Fe5 Fe19 Fe5 55.79(8) . 7_655 ?
As12 Fe19 Fe1 56.22(7) . 7_655 ?
As1 Fe19 Fe1 140.08(14) . 7_655 ?
As1 Fe19 Fe1 52.89(4) 7_655 7_655 ?
Fe6 Fe19 Fe1 104.45(5) 7_655 7_655 ?
Fe6 Fe19 Fe1 158.21(14) . 7_655 ?
As14 Fe19 Fe1 52.69(7) . 7_655 ?
As11 Fe19 Fe1 108.70(11) . 7_655 ?
Fe5 Fe19 Fe1 145.56(15) . 7_655 ?
Fe5 Fe19 Fe1 100.18(6) 7_655 7_655 ?
As12 Fe19 Fe1 56.22(7) . . ?
As1 Fe19 Fe1 52.89(4) . . ?
As1 Fe19 Fe1 140.08(14) 7_655 . ?
Fe6 Fe19 Fe1 158.21(14) 7_655 . ?
Fe6 Fe19 Fe1 104.45(5) . . ?
As14 Fe19 Fe1 52.69(7) . . ?
As11 Fe19 Fe1 108.70(11) . . ?
Fe5 Fe19 Fe1 100.18(6) . . ?
Fe5 Fe19 Fe1 145.56(15) 7_655 . ?
Fe1 Fe19 Fe1 87.64(11) 7_655 . ?
As1 Fe20 As1 163.22(17) . 7_655 ?
As1 Fe20 As14 98.37(8) . . ?
As1 Fe20 As14 98.37(8) 7_655 . ?
As1 Fe20 Fe5 56.07(5) . . ?
As1 Fe20 Fe5 115.30(12) 7_655 . ?
As14 Fe20 Fe5 119.53(13) . . ?
As1 Fe20 Fe5 115.30(12) . 7_655 ?
As1 Fe20 Fe5 56.07(5) 7_655 7_655 ?
As14 Fe20 Fe5 119.53(13) . 7_655 ?
Fe5 Fe20 Fe5 59.75(9) . 7_655 ?
As1 Fe20 As15 91.77(9) . . ?
As1 Fe20 As15 91.77(9) 7_655 . ?
As14 Fe20 As15 81.31(12) . . ?
Fe5 Fe20 As15 50.90(7) . . ?
Fe5 Fe20 As15 50.90(7) 7_655 . ?
As1 Fe20 As12 92.07(9) . . ?
As1 Fe20 As12 92.07(9) 7_655 . ?
As14 Fe20 As12 72.15(10) . . ?
Fe5 Fe20 As12 146.11(9) . . ?
Fe5 Fe20 As12 146.11(9) 7_655 . ?
As15 Fe20 As12 153.46(15) . . ?
As1 Fe20 Fe6 54.25(6) . . ?
As1 Fe20 Fe6 108.97(12) 7_655 . ?
As14 Fe20 Fe6 152.46(4) . . ?
Fe5 Fe20 Fe6 50.99(6) . . ?
Fe5 Fe20 Fe6 80.12(10) 7_655 . ?
As15 Fe20 Fe6 100.64(11) . . ?
As12 Fe20 Fe6 102.89(12) . . ?
As1 Fe20 Fe6 108.97(12) . 7_655 ?
As1 Fe20 Fe6 54.25(6) 7_655 7_655 ?
As14 Fe20 Fe6 152.46(4) . 7_655 ?
Fe5 Fe20 Fe6 80.12(10) . 7_655 ?
Fe5 Fe20 Fe6 50.99(6) 7_655 7_655 ?
As15 Fe20 Fe6 100.64(11) . 7_655 ?
As12 Fe20 Fe6 102.89(12) . 7_655 ?
Fe6 Fe20 Fe6 54.72(8) . 7_655 ?
As1 Fe20 Fe1 139.86(13) . 7_655 ?
As1 Fe20 Fe1 52.84(4) 7_655 7_655 ?
As14 Fe20 Fe1 54.71(7) . 7_655 ?
Fe5 Fe20 Fe1 159.80(13) . 7_655 ?
Fe5 Fe20 Fe1 104.44(4) 7_655 7_655 ?
As15 Fe20 Fe1 109.95(11) . 7_655 ?
As12 Fe20 Fe1 53.87(6) . 7_655 ?
Fe6 Fe20 Fe1 143.89(14) . 7_655 ?
Fe6 Fe20 Fe1 99.91(6) 7_655 7_655 ?
As1 Fe20 Fe1 52.84(4) . . ?
As1 Fe20 Fe1 139.86(13) 7_655 . ?
As14 Fe20 Fe1 54.71(7) . . ?
Fe5 Fe20 Fe1 104.44(4) . . ?
Fe5 Fe20 Fe1 159.80(13) 7_655 . ?
As15 Fe20 Fe1 109.95(11) . . ?
As12 Fe20 Fe1 53.87(6) . . ?
Fe6 Fe20 Fe1 99.91(6) . . ?
Fe6 Fe20 Fe1 143.89(14) 7_655 . ?
Fe1 Fe20 Fe1 87.52(11) 7_655 . ?
As13 Fe21 Fe7 138.92(3) . 6_566 ?
As13 Fe21 Fe7 138.92(3) . 4_656 ?
Fe7 Fe21 Fe7 82.08(7) 6_566 4_656 ?
As13 Fe21 As7 99.03(6) . 5_666 ?
Fe7 Fe21 As7 104.44(6) 6_566 5_666 ?
Fe7 Fe21 As7 58.17(4) 4_656 5_666 ?
As13 Fe21 As7 99.03(6) . 6_566 ?
Fe7 Fe21 As7 58.17(4) 6_566 6_566 ?
Fe7 Fe21 As7 104.44(6) 4_656 6_566 ?
As7 Fe21 As7 72.53(5) 5_666 6_566 ?
As13 Fe21 As5 100.06(5) . 6_566 ?
Fe7 Fe21 As5 59.45(4) 6_566 6_566 ?
Fe7 Fe21 As5 106.60(6) 4_656 6_566 ?
As7 Fe21 As5 160.88(7) 5_666 6_566 ?
As7 Fe21 As5 103.27(3) 6_566 6_566 ?
As13 Fe21 As5 100.06(5) . 4_656 ?
Fe7 Fe21 As5 106.60(6) 6_566 4_656 ?
Fe7 Fe21 As5 59.45(4) 4_656 4_656 ?
As7 Fe21 As5 103.27(3) 5_666 4_656 ?
As7 Fe21 As5 160.88(7) 6_566 4_656 ?
As5 Fe21 As5 74.39(5) 6_566 4_656 ?
As13 Fe21 Fe18 141.65(7) . . ?
Fe7 Fe21 Fe18 54.91(4) 6_566 . ?
Fe7 Fe21 Fe18 54.91(4) 4_656 . ?
As7 Fe21 Fe18 111.57(6) 5_666 . ?
As7 Fe21 Fe18 111.57(6) 6_566 . ?
As5 Fe21 Fe18 51.74(4) 6_566 . ?
As5 Fe21 Fe18 51.74(4) 4_656 . ?
As13 Fe21 Fe17 55.56(14) . . ?
Fe7 Fe21 Fe17 116.60(10) 6_566 . ?
Fe7 Fe21 Fe17 116.60(10) 4_656 . ?
As7 Fe21 Fe17 137.82(8) 5_666 . ?
As7 Fe21 Fe17 137.82(8) 6_566 . ?
As5 Fe21 Fe17 57.16(10) 6_566 . ?
As5 Fe21 Fe17 57.16(10) 4_656 . ?
Fe18 Fe21 Fe17 86.08(14) . . ?
As13 Fe21 Fe10 55.77(19) . 4_656 ?
Fe7 Fe21 Fe10 120.77(18) 6_566 4_656 ?
Fe7 Fe21 Fe10 112.30(18) 4_656 4_656 ?
As7 Fe21 Fe10 132.67(17) 5_666 4_656 ?
As7 Fe21 Fe10 142.83(18) 6_566 4_656 ?
As5 Fe21 Fe10 61.40(18) 6_566 4_656 ?
As5 Fe21 Fe10 53.10(18) 4_656 4_656 ?
Fe18 Fe21 Fe10 86.10(19) . 4_656 ?
Fe17 Fe21 Fe10 5.78(16) . 4_656 ?
As13 Fe21 Fe10 55.77(19) . 6_566 ?
Fe7 Fe21 Fe10 112.30(18) 6_566 6_566 ?
Fe7 Fe21 Fe10 120.77(18) 4_656 6_566 ?
As7 Fe21 Fe10 142.83(18) 5_666 6_566 ?
As7 Fe21 Fe10 132.67(17) 6_566 6_566 ?
As5 Fe21 Fe10 53.10(18) 6_566 6_566 ?
As5 Fe21 Fe10 61.40(17) 4_656 6_566 ?
Fe18 Fe21 Fe10 86.10(19) . 6_566 ?
Fe17 Fe21 Fe10 5.78(16) . 6_566 ?
Fe10 Fe21 Fe10 11.6(3) 4_656 6_566 ?
As13 Fe21 Fe12 52.18(10) . 5_666 ?
Fe7 Fe21 Fe12 125.51(11) 6_566 5_666 ?
Fe7 Fe21 Fe12 107.67(12) 4_656 5_666 ?
As7 Fe21 Fe12 50.90(11) 5_666 5_666 ?
As7 Fe21 Fe12 67.61(10) 6_566 5_666 ?
As5 Fe21 Fe12 145.72(12) 6_566 5_666 ?
As5 Fe21 Fe12 124.82(11) 4_656 5_666 ?
Fe18 Fe21 Fe12 162.40(12) . 5_666 ?
Fe17 Fe21 Fe12 106.33(16) . 5_666 ?
Fe10 Fe21 Fe12 105.0(2) 4_656 5_666 ?
Fe10 Fe21 Fe12 107.5(2) 6_566 5_666 ?
As14 Fe22 As14 93.33(9) . 2_565 ?
As14 Fe22 As7 122.46(2) . 5_666 ?
As14 Fe22 As7 122.46(2) 2_565 5_666 ?
As14 Fe22 As7 122.46(2) . 6_566 ?
As14 Fe22 As7 122.46(2) 2_565 6_566 ?
As7 Fe22 As7 77.08(8) 5_666 6_566 ?
As14 Fe22 Fe7 62.30(3) . 6_566 ?
As14 Fe22 Fe7 127.82(7) 2_565 6_566 ?
As7 Fe22 Fe7 109.17(7) 5_666 6_566 ?
As7 Fe22 Fe7 60.17(4) 6_566 6_566 ?
As14 Fe22 Fe7 62.30(3) . 4_656 ?
As14 Fe22 Fe7 127.82(7) 2_565 4_656 ?
As7 Fe22 Fe7 60.17(4) 5_666 4_656 ?
As7 Fe22 Fe7 109.17(7) 6_566 4_656 ?
Fe7 Fe22 Fe7 83.01(5) 6_566 4_656 ?
As14 Fe22 Fe7 127.82(7) . 5_666 ?
As14 Fe22 Fe7 62.30(3) 2_565 5_666 ?
As7 Fe22 Fe7 60.17(4) 5_666 5_666 ?
As7 Fe22 Fe7 109.17(7) 6_566 5_666 ?
Fe7 Fe22 Fe7 167.59(11) 6_566 5_666 ?
Fe7 Fe22 Fe7 95.64(5) 4_656 5_666 ?
As14 Fe22 Fe7 127.82(7) . 3_466 ?
As14 Fe22 Fe7 62.30(3) 2_565 3_466 ?
As7 Fe22 Fe7 109.17(7) 5_666 3_466 ?
As7 Fe22 Fe7 60.17(4) 6_566 3_466 ?
Fe7 Fe22 Fe7 95.64(5) 6_566 3_466 ?
Fe7 Fe22 Fe7 167.59(11) 4_656 3_466 ?
Fe7 Fe22 Fe7 83.01(5) 5_666 3_466 ?
As10 Fe23 As10 156.45(11) . 2 ?
As10 Fe23 As16 101.77(5) . . ?
As10 Fe23 As16 101.77(5) 2 . ?
As10 Fe23 As6 87.89(2) . 2 ?
As10 Fe23 As6 87.89(2) 2 2 ?
As16 Fe23 As6 100.42(5) . 2 ?
As10 Fe23 As6 87.89(2) . . ?
As10 Fe23 As6 87.89(2) 2 . ?
As16 Fe23 As6 100.42(5) . . ?
As6 Fe23 As6 159.17(11) 2 . ?
As10 Fe23 Fe4 52.98(4) . 1_554 ?
As10 Fe23 Fe4 107.27(7) 2 1_554 ?
As16 Fe23 Fe4 138.42(4) . 1_554 ?
As6 Fe23 Fe4 109.64(7) 2 1_554 ?
As6 Fe23 Fe4 52.66(4) . 1_554 ?
As10 Fe23 Fe4 52.98(4) . 7_654 ?
As10 Fe23 Fe4 107.27(7) 2 7_654 ?
As16 Fe23 Fe4 138.42(4) . 7_654 ?
As6 Fe23 Fe4 52.66(4) 2 7_654 ?
As6 Fe23 Fe4 109.64(7) . 7_654 ?
Fe4 Fe23 Fe4 57.27(6) 1_554 7_654 ?
As10 Fe23 Fe4 107.27(7) . 8_564 ?
As10 Fe23 Fe4 52.98(4) 2 8_564 ?
As16 Fe23 Fe4 138.42(4) . 8_564 ?
As6 Fe23 Fe4 109.64(7) 2 8_564 ?
As6 Fe23 Fe4 52.66(4) . 8_564 ?
Fe4 Fe23 Fe4 54.66(5) 1_554 8_564 ?
Fe4 Fe23 Fe4 83.16(7) 7_654 8_564 ?
As10 Fe23 Fe4 107.27(7) . 2_554 ?
As10 Fe23 Fe4 52.98(4) 2 2_554 ?
As16 Fe23 Fe4 138.42(4) . 2_554 ?
As6 Fe23 Fe4 52.66(4) 2 2_554 ?
As6 Fe23 Fe4 109.64(7) . 2_554 ?
Fe4 Fe23 Fe4 83.16(7) 1_554 2_554 ?
Fe4 Fe23 Fe4 54.66(5) 7_654 2_554 ?
Fe4 Fe23 Fe4 57.27(6) 8_564 2_554 ?
As10 Fe23 Ce2 134.57(3) . 2 ?
As10 Fe23 Ce2 59.09(2) 2 2 ?
As16 Fe23 Ce2 62.57(3) . 2 ?
As6 Fe23 Ce2 57.28(2) 2 2 ?
As6 Fe23 Ce2 135.01(3) . 2 ?
Fe4 Fe23 Ce2 159.01(6) 1_554 2 ?
Fe4 Fe23 Ce2 109.01(3) 7_654 2 ?
Fe4 Fe23 Ce2 111.32(3) 8_564 2 ?
Fe4 Fe23 Ce2 75.86(2) 2_554 2 ?
As10 Fe23 Ce2 59.09(2) . 7_655 ?
As10 Fe23 Ce2 134.57(3) 2 7_655 ?
As16 Fe23 Ce2 62.57(3) . 7_655 ?
As6 Fe23 Ce2 57.28(2) 2 7_655 ?
As6 Fe23 Ce2 135.01(3) . 7_655 ?
Fe4 Fe23 Ce2 111.32(3) 1_554 7_655 ?
Fe4 Fe23 Ce2 75.86(2) 7_654 7_655 ?
Fe4 Fe23 Ce2 159.01(6) 8_564 7_655 ?
Fe4 Fe23 Ce2 109.01(3) 2_554 7_655 ?
Ce2 Fe23 Ce2 76.75(3) 2 7_655 ?
As10 Fe23 Ce2 59.09(2) . . ?
As10 Fe23 Ce2 134.57(3) 2 . ?
As16 Fe23 Ce2 62.57(3) . . ?
As6 Fe23 Ce2 135.01(3) 2 . ?
As6 Fe23 Ce2 57.28(2) . . ?
Fe4 Fe23 Ce2 75.86(2) 1_554 . ?
Fe4 Fe23 Ce2 111.32(3) 7_654 . ?
Fe4 Fe23 Ce2 109.01(3) 8_564 . ?
Fe4 Fe23 Ce2 159.01(6) 2_554 . ?
Ce2 Fe23 Ce2 125.14(7) 2 . ?
Ce2 Fe23 Ce2 78.74(3) 7_655 . ?
As17 Fe24 As3 101.01(5) . 7_655 ?
As17 Fe24 As3 101.01(5) . . ?
As3 Fe24 As3 86.34(4) 7_655 . ?
As17 Fe24 As3 101.01(5) . 2 ?
As3 Fe24 As3 89.48(4) 7_655 2 ?
As3 Fe24 As3 157.97(10) . 2 ?
As17 Fe24 As3 101.01(5) . 8_565 ?
As3 Fe24 As3 157.97(10) 7_655 8_565 ?
As3 Fe24 As3 89.48(4) . 8_565 ?
As3 Fe24 As3 86.34(4) 2 8_565 ?
As17 Fe24 Fe11 139.42(4) . . ?
As3 Fe24 Fe11 107.45(7) 7_655 . ?
As3 Fe24 Fe11 53.83(4) . . ?
As3 Fe24 Fe11 107.45(7) 2 . ?
As3 Fe24 Fe11 53.83(4) 8_565 . ?
As17 Fe24 Fe11 139.42(4) . 2 ?
As3 Fe24 Fe11 53.83(4) 7_655 2 ?
As3 Fe24 Fe11 107.45(7) . 2 ?
As3 Fe24 Fe11 53.83(4) 2 2 ?
As3 Fe24 Fe11 107.45(7) 8_565 2 ?
Fe11 Fe24 Fe11 81.15(9) . 2 ?
As17 Fe24 Fe15 139.42(4) . . ?
As3 Fe24 Fe15 52.92(3) 7_655 . ?
As3 Fe24 Fe15 52.92(3) . . ?
As3 Fe24 Fe15 108.23(7) 2 . ?
As3 Fe24 Fe15 108.23(7) 8_565 . ?
Fe11 Fe24 Fe15 54.77(4) . . ?
Fe11 Fe24 Fe15 54.77(4) 2 . ?
As17 Fe24 Fe15 139.42(4) . 2 ?
As3 Fe24 Fe15 108.23(7) 7_655 2 ?
As3 Fe24 Fe15 108.23(7) . 2 ?
As3 Fe24 Fe15 52.92(3) 2 2 ?
As3 Fe24 Fe15 52.92(3) 8_565 2 ?
Fe11 Fe24 Fe15 54.77(4) . 2 ?
Fe11 Fe24 Fe15 54.77(4) 2 2 ?
Fe15 Fe24 Fe15 81.16(8) . 2 ?
As17 Fe24 Ce3 63.99(3) . . ?
As3 Fe24 Ce3 57.92(2) 7_655 . ?
As3 Fe24 Ce3 134.32(3) . . ?
As3 Fe24 Ce3 57.92(2) 2 . ?
As3 Fe24 Ce3 134.32(3) 8_565 . ?
Fe11 Fe24 Ce3 156.59(7) . . ?
Fe11 Fe24 Ce3 75.44(3) 2 . ?
Fe15 Fe24 Ce3 109.457(19) . . ?
Fe15 Fe24 Ce3 109.457(19) 2 . ?
As17 Fe24 Ce3 63.99(3) . 2 ?
As3 Fe24 Ce3 134.32(3) 7_655 2 ?
As3 Fe24 Ce3 57.92(2) . 2 ?
As3 Fe24 Ce3 134.32(3) 2 2 ?
As3 Fe24 Ce3 57.92(2) 8_565 2 ?
Fe11 Fe24 Ce3 75.44(3) . 2 ?
Fe11 Fe24 Ce3 156.59(7) 2 2 ?
Fe15 Fe24 Ce3 109.457(19) . 2 ?
Fe15 Fe24 Ce3 109.457(19) 2 2 ?
Ce3 Fe24 Ce3 127.97(7) . 2 ?
As17 Fe24 Ce4 61.09(3) . . ?
As3 Fe24 Ce4 58.41(2) 7_655 . ?
As3 Fe24 Ce4 58.41(2) . . ?
As3 Fe24 Ce4 135.12(4) 2 . ?
As3 Fe24 Ce4 135.12(4) 8_565 . ?
Fe11 Fe24 Ce4 111.539(18) . . ?
Fe11 Fe24 Ce4 111.539(18) 2 . ?
Fe15 Fe24 Ce4 78.33(3) . . ?
Fe15 Fe24 Ce4 159.49(7) 2 . ?
Ce3 Fe24 Ce4 77.76(3) . . ?
Ce3 Fe24 Ce4 77.76(3) 2 . ?

loop_
_geom_bond_atom_site_label_1
_geom_bond_atom_site_label_2
_geom_bond_distance
_geom_bond_site_symmetry_2
_geom_bond_publ_flag
Ce1 As11 2.9152(8) . ?
Ce1 As4 2.9334(9) 4_556 ?
Ce1 As2 2.9618(9) 8_565 ?
Ce1 As5 3.0931(9) 2 ?
Ce1 As12 3.0997(8) . ?
Ce1 As8 3.2937(6) 6_566 ?
Ce1 Fe9 3.3035(12) 2 ?
Ce1 As1 3.3628(9) . ?
Ce1 Fe16 3.3803(8) 5_566 ?
Ce1 Fe13 3.4191(12) 2 ?
Ce1 Fe8 3.4509(12) 7_655 ?
Ce1 Fe3 3.4524(12) 5_566 ?
Ce2 As2 2.9433(8) . ?
Ce2 As6 2.9832(9) . ?
Ce2 As10 3.0466(9) . ?
Ce2 As7 3.0529(9) 2 ?
Ce2 As5 3.0786(9) 7_655 ?
Ce2 As16 3.1964(6) . ?
Ce2 As9 3.2518(9) . ?
Ce2 Fe15 3.3438(13) . ?
Ce2 Fe11 3.3748(13) . ?
Ce2 Fe2 3.3874(12) . ?
Ce2 Fe21 3.4196(7) 6_556 ?
Ce2 Fe7 3.4203(12) 7_655 ?
Ce3 As15 2.9189(11) 5_666 ?
Ce3 As3 2.9933(9) 7_655 ?
Ce3 As3 2.9933(9) 2 ?
Ce3 As14 3.1721(9) 6_656 ?
Ce3 As14 3.1721(9) 5_666 ?
Ce3 As17 3.2454(8) . ?
Ce3 As1 3.2469(8) 6_656 ?
Ce3 As1 3.2469(8) 3_566 ?
Ce3 Fe4 3.3468(12) 7_655 ?
Ce3 Fe4 3.3468(12) 2 ?
Ce3 Fe1 3.4007(11) 6_656 ?
Ce3 Fe1 3.4007(11) 3_566 ?
Ce4 As4 2.9889(9) 7_655 ?
Ce4 As4 2.9889(9) . ?
Ce4 As3 3.0315(9) . ?
Ce4 As3 3.0315(9) 7_655 ?
Ce4 As17 3.1433(7) . ?
Ce4 As8 3.1508(12) . ?
Ce4 As1 3.1735(8) 6_656 ?
Ce4 As1 3.1735(8) 4_546 ?
Ce4 Fe4 3.2445(12) . ?
Ce4 Fe4 3.2445(12) 7_655 ?
Ce4 Fe8 3.2548(12) 4_646 ?
Ce4 Fe8 3.2548(12) 6_556 ?
As1 Fe8 2.3770(13) 7_655 ?
As1 Fe4 2.4232(13) 4_556 ?
As1 Fe1 2.4576(13) . ?
As1 Fe5 2.4928(13) . ?
As1 Fe6 2.5078(13) . ?
As1 Fe19 2.5701(10) . ?
As1 Fe20 2.5706(10) . ?
As1 Ce4 3.1735(8) 6_566 ?
As1 Ce3 3.2469(8) 6_566 ?
As2 Fe9 2.3251(13) 7_655 ?
As2 Fe6 2.3486(13) 4_545 ?
As2 Fe9 2.3763(13) 3_455 ?
As2 Fe8 2.3829(13) 6 ?
As2 Fe14 2.5212(8) . ?
As2 Fe10 2.830(8) 7_655 ?
As2 Ce1 2.9618(9) 8_565 ?
As3 Fe7 2.3806(13) 7_655 ?
As3 Fe2 2.3822(13) . ?
As3 Fe11 2.4057(13) . ?
As3 Fe15 2.4182(13) . ?
As3 Fe24 2.4814(9) . ?
As3 Fe1 2.5501(13) 4_546 ?
As3 Ce3 2.9933(9) 2 ?
As4 Fe3 2.3457(13) 4_546 ?
As4 Fe2 2.3838(13) . ?
As4 Fe3 2.3950(13) 8_565 ?
As4 Fe13 2.3959(14) . ?
As4 Fe16 2.5576(14) 2 ?
As4 Fe1 2.5657(13) 4_546 ?
As4 Ce1 2.9334(9) 4_546 ?
As5 Fe2 2.3729(14) 7_655 ?
As5 Fe18 2.3991(14) 6_656 ?
As5 Fe10 2.482(9) . ?
As5 Fe3 2.5311(13) 6_656 ?
As5 Fe7 2.5530(13) . ?
As5 Fe16 2.5946(14) 6_656 ?
As5 Fe21 2.6077(14) 6_656 ?
As5 Fe17 2.633(5) 6_656 ?
As5 Fe10 2.830(9) 7_755 ?
As5 Ce2 3.0786(9) 7_655 ?
As5 Ce1 3.0930(9) 2 ?
As6 Fe5 2.3587(14) 4_545 ?
As6 Fe5 2.3587(14) 5_565 ?
As6 Fe4 2.3975(14) 1_554 ?
As6 Fe4 2.3975(14) 8_564 ?
As6 Fe23 2.5411(12) . ?
As6 Fe12 2.593(6) 2 ?
As6 Ce2 2.9832(9) 8_565 ?
As7 Fe11 2.3888(19) 2 ?
As7 Fe12 2.402(6) . ?
As7 Fe22 2.472(2) 5_666 ?
As7 Fe7 2.5007(13) . ?
As7 Fe7 2.5007(13) 8_565 ?
As7 Fe21 2.6039(14) 6_656 ?
As7 Fe21 2.6039(14) 5_666 ?
As7 Ce2 3.0529(9) 7_655 ?
As7 Ce2 3.0529(9) 2 ?
As8 Fe9 2.3938(14) 5_656 ?
As8 Fe9 2.3938(14) 3_456 ?
As8 Fe16 2.3939(19) 2 ?
As8 Fe8 2.4087(13) 4_646 ?
As8 Fe8 2.4087(13) 6_556 ?
As8 Fe10 2.604(9) 3_456 ?
As8 Fe10 2.604(9) 5_656 ?
As8 Fe17 2.605(7) 2 ?
As8 Ce1 3.2937(6) 4_546 ?
As8 Ce1 3.2937(6) 6_656 ?
As9 Fe2 2.4180(13) 7_655 ?
As9 Fe2 2.4180(13) . ?
As9 Fe14 2.4345(19) . ?
As9 Fe13 2.4354(18) . ?
As9 Fe15 2.4757(18) . ?
As9 Ce2 3.2518(9) 7_655 ?
As9 Ce1 3.4611(9) 2 ?
As9 Ce1 3.4611(9) 8_565 ?
As10 Fe8 2.3737(14) 6 ?
As10 Fe8 2.3737(14) 4_645 ?
As10 Fe4 2.3904(14) 1_554 ?
As10 Fe4 2.3904(14) 7_654 ?
As10 Fe23 2.4804(11) . ?
As10 Fe14 2.5082(18) . ?
As10 Ce2 3.0466(9) 7_655 ?
As11 Fe9 2.3512(14) 6_565 ?
As11 Fe9 2.3512(14) 4_655 ?
As11 Fe6 2.3691(14) 7_655 ?
As11 Fe6 2.3691(14) . ?
As11 Fe14 2.6006(17) 2 ?
As11 Fe19 2.835(4) . ?
As11 Ce1 2.9152(8) 7_655 ?
As12 Fe13 2.3980(18) 2 ?
As12 Fe18 2.4134(18) . ?
As12 Fe3 2.5068(14) 7_655 ?
As12 Fe3 2.5068(14) . ?
As12 Fe19 2.539(4) . ?
As12 Fe1 2.5861(12) 7_655 ?
As12 Fe1 2.5861(12) . ?
As12 Fe20 2.795(4) . ?
As12 Ce1 3.0997(8) 7_655 ?
As13 Fe12 2.410(2) 5_666 ?
As13 Fe12 2.410(2) 6_566 ?
As13 Fe21 2.443(2) . ?
As13 Fe5 2.4453(14) 7_656 ?
As13 Fe5 2.4453(14) 1_556 ?
As13 Fe6 2.4810(14) 7_656 ?
As13 Fe6 2.4810(14) 1_556 ?
As13 Fe17 2.508(7) . ?
As13 Fe10 2.538(9) 6_566 ?
As13 Fe10 2.538(9) 4_656 ?
As13 Ce2 3.4848(6) 4_556 ?
As13 Ce2 3.4848(6) 6_666 ?
As14 Fe18 2.4009(17) . ?
As14 Fe22 2.4375(18) . ?
As14 Fe1 2.5381(13) 7_655 ?
As14 Fe1 2.5381(13) . ?
As14 Fe7 2.5633(14) 4_656 ?
As14 Fe7 2.5633(14) 6_566 ?
As14 Fe20 2.576(4) . ?
As14 Fe19 2.810(4) . ?
As14 Ce3 3.1721(9) 5_666 ?
As14 Ce3 3.1721(9) 6_566 ?
As15 Fe5 2.3672(14) 7_655 ?
As15 Fe5 2.3672(14) . ?
As15 Fe5 2.3672(14) 8_575 ?
As15 Fe5 2.3672(14) 2_565 ?
As15 Fe20 2.782(4) . ?
As15 Fe20 2.782(4) 2_565 ?
As15 Ce3 2.9189(11) 5_666 ?
As15 Ce3 2.9189(11) 6_566 ?
As16 Fe15 2.4713(17) . ?
As16 Fe15 2.4713(17) 2 ?
As16 Fe11 2.4728(19) 2 ?
As16 Fe11 2.4728(19) . ?
As16 Fe23 2.495(3) . ?
As16 Ce2 3.1964(6) 7_655 ?
As16 Ce2 3.1964(6) 2 ?
As16 Ce2 3.1964(6) 8_565 ?
As17 Fe4 2.4557(14) 7_655 ?
As17 Fe4 2.4557(14) . ?
As17 Fe4 2.4557(14) 2 ?
As17 Fe4 2.4557(14) 8_565 ?
As17 Fe24 2.477(3) . ?
As17 Ce4 3.1433(7) 2 ?
As17 Ce3 3.2454(8) 2 ?
Fe1 As3 2.5501(13) 4_556 ?
Fe1 As4 2.5657(13) 4_556 ?
Fe1 Fe3 2.6337(15) . ?
Fe1 Fe7 2.7337(15) 6_566 ?
Fe1 Fe18 2.7541(15) . ?
Fe1 Fe2 2.9067(16) 4_556 ?
Fe1 Fe19 2.907(3) . ?
Fe1 Fe20 2.910(3) . ?
Fe1 Ce3 3.4007(11) 6_566 ?
Fe2 As5 2.3729(14) 7_655 ?
Fe2 Fe13 2.6535(15) . ?
Fe2 Fe15 2.6577(15) . ?
Fe2 Fe3 2.6745(15) 4_546 ?
Fe2 Fe7 2.7010(15) 7_655 ?
Fe2 Fe1 2.9067(16) 4_546 ?
Fe2 Ce1 3.5412(12) 8_565 ?
Fe3 As4 2.3457(13) 4_556 ?
Fe3 As4 2.3950(13) 8_565 ?
Fe3 Fe18 2.4896(15) . ?
Fe3 Fe16 2.5233(16) . ?
Fe3 As5 2.5311(13) 6_566 ?
Fe3 Fe13 2.6402(16) 2 ?
Fe3 Fe2 2.6745(15) 4_556 ?
Fe3 Fe3 2.802(2) 5_566 ?
Fe3 Ce1 3.4524(12) 5_566 ?
Fe4 As10 2.3904(14) 1_556 ?
Fe4 As6 2.3975(14) 1_556 ?
Fe4 As1 2.4232(13) 4_546 ?
Fe4 Fe4 2.601(2) 8_565 ?
Fe4 Fe8 2.6998(14) 6_556 ?
Fe4 Fe4 2.714(2) 7_655 ?
Fe4 Fe5 2.7660(15) 4_546 ?
Fe4 Fe23 2.8321(19) 1_556 ?
Fe4 Ce3 3.3468(12) 2 ?
Fe5 As6 2.3587(14) 5_565 ?
Fe5 Fe6 2.4234(14) . ?
Fe5 As13 2.4453(14) 1_554 ?
Fe5 Fe5 2.715(2) 7_655 ?
Fe5 Fe20 2.725(3) . ?
Fe5 Fe4 2.7660(15) 4_556 ?
Fe5 Fe12 2.777(5) 6_565 ?
Fe5 Fe5 2.789(2) 8_575 ?
Fe5 Fe19 2.902(4) . ?
Fe5 Ce3 3.5493(12) 6_566 ?
Fe6 As2 2.3486(13) 4 ?
Fe6 As13 2.4810(14) 1_554 ?
Fe6 Fe6 2.659(2) 7_655 ?
Fe6 Fe19 2.712(4) . ?
Fe6 Fe9 2.7406(15) 6_565 ?
Fe6 Fe8 2.7784(15) 7_655 ?
Fe6 Fe10 2.783(9) 6_565 ?
Fe6 Fe20 2.893(4) . ?
Fe6 Fe17 2.908(6) 1_554 ?
Fe7 As3 2.3806(13) 7_655 ?
Fe7 Fe18 2.5081(15) 6_656 ?
Fe7 Fe22 2.5161(11) 5_666 ?
Fe7 Fe21 2.5394(16) 6_656 ?
Fe7 As14 2.5633(14) 6_656 ?
Fe7 Fe2 2.7010(15) 7_655 ?
Fe7 Fe11 2.7230(16) 2 ?
Fe7 Fe1 2.7337(15) 6_656 ?
Fe7 Ce2 3.4203(12) 7_655 ?
Fe8 As10 2.3737(14) 6_665 ?
Fe8 As1 2.3770(13) 7_655 ?
Fe8 As2 2.3829(13) 6_665 ?
Fe8 As8 2.4087(13) 6_666 ?
Fe8 Fe9 2.6127(14) 8_565 ?
Fe8 Fe4 2.6998(14) 6_666 ?
Fe8 Fe8 2.731(2) 7_755 ?
Fe8 Fe6 2.7784(15) 7_655 ?
Fe8 Fe14 2.7834(17) 6_665 ?
Fe8 Ce4 3.2548(12) 6_666 ?
Fe8 Ce1 3.4509(12) 7_655 ?
Fe9 As2 2.3252(13) 7_655 ?
Fe9 As11 2.3512(14) 6_655 ?
Fe9 As2 2.3763(13) 3 ?
Fe9 As8 2.3938(14) 5_656 ?
Fe9 Fe10 2.535(9) . ?
Fe9 Fe8 2.6127(14) 8_565 ?
Fe9 Fe9 2.642(2) 7_755 ?
Fe9 Fe17 2.686(6) 6_656 ?
Fe9 Fe14 2.7092(16) 5_655 ?
Fe9 Fe6 2.7406(15) 6_655 ?
Fe9 Fe10 2.824(9) 7_755 ?
Fe9 Fe9 2.862(2) 5_655 ?
Fe10 Fe17 0.294(8) 6_656 ?
Fe10 Fe10 0.586(16) 7_755 ?
Fe10 As13 2.538(9) 6_656 ?
Fe10 As8 2.604(9) 5_656 ?
Fe10 Fe6 2.783(9) 6_655 ?
Fe10 Fe9 2.824(9) 7_755 ?
Fe10 As5 2.830(9) 7_755 ?
Fe10 As2 2.830(8) 7_655 ?
Fe10 Fe16 2.890(10) 6_656 ?
Fe10 Fe21 2.911(9) 6_656 ?
Fe11 As7 2.3887(19) 2 ?
Fe11 As3 2.4057(13) 8_565 ?
Fe11 Fe15 2.6145(15) . ?
Fe11 Fe15 2.6145(15) 2 ?
Fe11 Fe7 2.7230(16) 7_655 ?
Fe11 Fe7 2.7230(16) 2 ?
Fe11 Fe24 2.796(2) . ?
Fe11 Ce2 3.3748(13) 8_565 ?
Fe12 Fe12 1.242(12) 2_655 ?
Fe12 As13 2.410(2) 6_656 ?
Fe12 As13 2.410(2) 5_666 ?
Fe12 As6 2.593(6) 2 ?
Fe12 Fe5 2.777(5) 6_655 ?
Fe12 Fe5 2.777(5) 3_565 ?
Fe12 Fe21 2.941(5) 6_656 ?
Fe12 Fe21 2.941(5) 5_666 ?
Fe12 Ce2 3.481(5) 7_655 ?
Fe12 Ce2 3.481(5) 2 ?
Fe13 As4 2.3959(14) 7_655 ?
Fe13 As12 2.3980(18) 2 ?
Fe13 Fe3 2.6402(15) 2 ?
Fe13 Fe3 2.6403(16) 8_565 ?
Fe13 Fe2 2.6535(15) 7_655 ?
Fe13 Fe16 2.934(2) 2 ?
Fe13 Ce1 3.4191(12) 8_565 ?
Fe13 Ce1 3.4191(12) 2 ?
Fe14 As2 2.5212(8) 7_655 ?
Fe14 As11 2.6006(17) 2 ?
Fe14 Fe9 2.7092(16) 3_455 ?
Fe14 Fe9 2.7092(16) 5_655 ?
Fe14 Fe8 2.7834(17) 6 ?
Fe14 Fe8 2.7834(17) 4_645 ?
Fe14 Ce2 3.4740(12) 7_655 ?
Fe15 As3 2.4182(13) 7_655 ?
Fe15 Fe11 2.6145(15) 2 ?
Fe15 Fe2 2.6577(15) 7_655 ?
Fe15 Fe24 2.885(2) . ?
Fe15 Ce2 3.3438(13) 7_655 ?
Fe16 As8 2.3939(19) 2 ?
Fe16 Fe3 2.5233(16) 7_655 ?
Fe16 As4 2.5576(14) 8_565 ?
Fe16 As4 2.5576(14) 2 ?
Fe16 As5 2.5946(14) 4_656 ?
Fe16 As5 2.5946(14) 6_566 ?
Fe16 Fe18 2.772(2) . ?
Fe16 Fe17 2.876(7) . ?
Fe16 Fe10 2.890(10) 4_656 ?
Fe16 Fe10 2.890(10) 6_566 ?
Fe16 Fe13 2.934(2) 2 ?
Fe17 Fe10 0.294(8) 4_656 ?
Fe17 Fe10 0.294(8) 6_566 ?
Fe17 As8 2.605(7) 2 ?
Fe17 As5 2.633(5) 6_566 ?
Fe17 As5 2.633(5) 4_656 ?
Fe17 Fe9 2.686(6) 4_656 ?
Fe17 Fe9 2.686(6) 6_566 ?
Fe17 Fe21 2.875(7) . ?
Fe17 Fe6 2.908(6) 7_656 ?
Fe17 Fe6 2.908(6) 1_556 ?
Fe18 As5 2.3991(14) 4_656 ?
Fe18 As5 2.3991(14) 6_566 ?
Fe18 Fe3 2.4896(15) 7_655 ?
Fe18 Fe7 2.5081(15) 4_656 ?
Fe18 Fe7 2.5081(15) 6_566 ?
Fe18 Fe1 2.7541(15) 7_655 ?
Fe18 Fe21 2.865(2) . ?
Fe19 As1 2.5701(10) 7_655 ?
Fe19 Fe6 2.712(4) 7_655 ?
Fe19 Fe5 2.902(4) 7_655 ?
Fe19 Fe1 2.907(3) 7_655 ?
Fe20 As1 2.5706(10) 7_655 ?
Fe20 Fe5 2.725(3) 7_655 ?
Fe20 Fe6 2.893(4) 7_655 ?
Fe20 Fe1 2.910(3) 7_655 ?
Fe21 Fe7 2.5394(16) 6_566 ?
Fe21 Fe7 2.5394(16) 4_656 ?
Fe21 As7 2.6039(14) 5_666 ?
Fe21 As7 2.6039(14) 6_566 ?
Fe21 As5 2.6077(14) 6_566 ?
Fe21 As5 2.6077(14) 4_656 ?
Fe21 Fe10 2.911(9) 4_656 ?
Fe21 Fe10 2.911(9) 6_566 ?
Fe21 Fe12 2.941(5) 5_666 ?
Fe22 As14 2.4375(18) 2_565 ?
Fe22 As7 2.472(2) 5_666 ?
Fe22 As7 2.472(2) 6_566 ?
Fe22 Fe7 2.5161(11) 6_566 ?
Fe22 Fe7 2.5161(11) 4_656 ?
Fe22 Fe7 2.5161(11) 5_666 ?
Fe22 Fe7 2.5161(11) 3_466 ?
Fe23 As10 2.4804(11) 2 ?
Fe23 As6 2.5411(12) 2 ?
Fe23 Fe4 2.8321(19) 1_554 ?
Fe23 Fe4 2.8321(19) 7_654 ?
Fe23 Fe4 2.8321(19) 8_564 ?
Fe23 Fe4 2.8321(19) 2_554 ?
Fe23 Ce2 3.4544(11) 2 ?
Fe23 Ce2 3.4544(11) 7_655 ?
Fe24 As3 2.4814(9) 7_655 ?
Fe24 As3 2.4814(9) 2 ?
Fe24 As3 2.4814(9) 8_565 ?
Fe24 Fe11 2.796(2) 2 ?
Fe24 Fe15 2.885(2) 2 ?
Fe24 Ce3 3.4481(11) 2 ?
